data_7717440
loop_
_publ_author_name
'Liu, Cai-Ming'
'Hao, Xiang'
'Hu, Zhao-Bo'
'Wen, He-Rui'

_publ_section_title
;
 Solvent-dependent Ln(III) clusters assembled by immobilization of CO2 in
 the air: zero-field single-molecule magnets and magnetic refrigerant
 materials
;
_journal_name_full 'Dalton Transactions'
_journal_paper_doi 10.1039/D4DT02310B
_journal_year 2024
_chemical_formula_moiety 'C78 H58 Cl2 Dy6 F6 N24 O22, 6(C2 H6 O)'
_chemical_formula_sum 'C90 H94 Cl2 Dy6 F6 N24 O28'
_chemical_formula_weight 3119.79
_space_group_crystal_system triclinic
_space_group_IT_number 2
_space_group_name_Hall '-P 1'
_space_group_name_H-M_alt 'P -1'
_atom_sites_solution_hydrogens mixed
_atom_sites_solution_primary iterative
_audit_creation_date 2024-10-21
_audit_creation_method
;
Olex2 1.3
(compiled 2020.11.12 svn.r5f609507 for OlexSys, GUI svn.r6408)
;
_audit_update_record
;
2024-10-22 deposited with the CCDC.	2024-11-06 downloaded from the CCDC.
;
_cell_angle_alpha 79.7510(10)
_cell_angle_beta 86.8820(10)
_cell_angle_gamma 75.0230(10)
_cell_formula_units_Z 2
_cell_length_a 14.69440(10)
_cell_length_b 17.5692(2)
_cell_length_c 21.4760(2)
_cell_measurement_reflns_used 110284
_cell_measurement_temperature 170.00(10)
_cell_measurement_theta_max 40.7330
_cell_measurement_theta_min 1.6590
_cell_volume 5270.42(9)
_computing_cell_refinement 'CrysAlisPro 1.171.39.45i (Rigaku OD, 2018)'
_computing_data_collection 'CrysAlisPro 1.171.39.45i (Rigaku OD, 2018)'
_computing_data_reduction 'CrysAlisPro 1.171.39.45i (Rigaku OD, 2018)'
_computing_molecular_graphics 'Olex2 1.3 (Dolomanov et al., 2009)'
_computing_publication_material 'Olex2 1.3 (Dolomanov et al., 2009)'
_computing_structure_refinement 'SHELXL 2018/3 (Sheldrick, 2015)'
_computing_structure_solution 'olex2.solve 1.3 (Bourhis et al., 2015)'
_diffrn_ambient_environment N~2~
_diffrn_ambient_temperature 170.00(10)
_diffrn_detector 'CCD plate'
_diffrn_measured_fraction_theta_full 0.999
_diffrn_measured_fraction_theta_max 0.999
_diffrn_measurement_details
;
List of Runs (angles in degrees, time in seconds):

  # Type    Start    End  Width  t~exp~   \w     \q     \k     \f   Frames
#--------------------------------------------------------------------------
  1  \w   -105.00  65.00   0.50    1.50    --  -20.00  45.00   0.00  340
  2  \w   -105.00  65.00   0.50    1.50    --  -20.00  45.00  90.00  340
  3  \w   -105.00  65.00   0.50    1.50    --  -20.00  45.00 180.00  340
  4  \w    -97.00  73.00   0.50    1.50    --   -8.00  45.00 270.00  340
  5  \w   -125.00  45.00   0.50    1.50    --  -40.00  45.00   0.00  340
  6  \w   -125.00  45.00   0.50    1.50    --  -40.00  45.00  45.00  340
  7  \w   -125.00  45.00   0.50    1.50    --  -40.00  45.00 135.00  340
  8  \w   -125.00  45.00   0.50    1.50    --  -40.00  45.00 205.00  340
;
_diffrn_measurement_device 'four-circle diffractometer'
_diffrn_measurement_device_type 'XtaLAB AFC10 (RCD3): fixed-chi single'
_diffrn_measurement_method '\w scans'
_diffrn_orient_matrix_type 'CrysAlisPro convention (1999,Acta A55,543-557)'
_diffrn_orient_matrix_UB_11 0.0334019000
_diffrn_orient_matrix_UB_12 -0.0060909000
_diffrn_orient_matrix_UB_13 0.0241925000
_diffrn_orient_matrix_UB_21 0.0024157000
_diffrn_orient_matrix_UB_22 -0.0414963000
_diffrn_orient_matrix_UB_23 0.0056887000
_diffrn_orient_matrix_UB_31 0.0370865000
_diffrn_orient_matrix_UB_32 -0.0062763000
_diffrn_orient_matrix_UB_33 -0.0225596000
_diffrn_radiation_monochromator mirror
_diffrn_radiation_probe x-ray
_diffrn_radiation_type 'Mo K\a'
_diffrn_radiation_wavelength 0.71073
_diffrn_reflns_av_R_equivalents 0.0335
_diffrn_reflns_av_unetI/netI 0.0209
_diffrn_reflns_Laue_measured_fraction_full 0.999
_diffrn_reflns_Laue_measured_fraction_max 0.999
_diffrn_reflns_limit_h_max 18
_diffrn_reflns_limit_h_min -18
_diffrn_reflns_limit_k_max 21
_diffrn_reflns_limit_k_min -21
_diffrn_reflns_limit_l_max 26
_diffrn_reflns_limit_l_min -26
_diffrn_reflns_number 150534
_diffrn_reflns_point_group_measured_fraction_full 0.999
_diffrn_reflns_point_group_measured_fraction_max 0.999
_diffrn_reflns_theta_full 25.242
_diffrn_reflns_theta_max 26.300
_diffrn_reflns_theta_min 1.676
_diffrn_source 'Rotating-anode X-ray tube'
_diffrn_source_type 'Rigaku (Mo) X-ray Source'
_exptl_absorpt_coefficient_mu 4.346
_exptl_absorpt_correction_T_max 1.00000
_exptl_absorpt_correction_T_min 0.65779
_exptl_absorpt_correction_type multi-scan
_exptl_absorpt_process_details
;
CrysAlisPro 1.171.39.45i (Rigaku Oxford Diffraction, 2018)
Empirical absorption correction using spherical harmonics,
 implemented in SCALE3 ABSPACK scaling algorithm.
;
_exptl_crystal_colour yellow
_exptl_crystal_colour_primary yellow
_exptl_crystal_density_diffrn 1.966
_exptl_crystal_description block
_exptl_crystal_F_000 3020
_exptl_crystal_preparation 'Magnetic properties'
_exptl_crystal_size_max 0.270
_exptl_crystal_size_mid 0.180
_exptl_crystal_size_min 0.120
_refine_diff_density_max 1.232
_refine_diff_density_min -0.863
_refine_diff_density_rms 0.081
_refine_ls_extinction_method none
_refine_ls_goodness_of_fit_ref 1.031
_refine_ls_hydrogen_treatment mixed
_refine_ls_matrix_type full
_refine_ls_number_parameters 1473
_refine_ls_number_reflns 21374
_refine_ls_number_restraints 101
_refine_ls_restrained_S_all 4.098
_refine_ls_R_factor_all 0.0220
_refine_ls_R_factor_gt 0.0190
_refine_ls_shift/su_max 0.004
_refine_ls_shift/su_mean 0.000
_refine_ls_structure_factor_coef Fsqd
_refine_ls_weighting_details 'w=1/[\s^2^(Fo^2^)+(0.0175P)^2^+8.6062P] where P=(Fo^2^+2Fc^2^)/3'
_refine_ls_weighting_scheme calc
_refine_ls_wR_factor_gt 0.0474
_refine_ls_wR_factor_ref 0.0490
_reflns_Friedel_coverage 0.000
_reflns_number_gt 19662
_reflns_number_total 21374
_reflns_threshold_expression 'I > 2\s(I)'
_cod_data_source_file d4dt02310b2.cif
_cod_data_source_block 1_CCDC1
_cod_database_code 7717440
_shelx_shelxl_version_number 2018/3
_chemical_oxdiff_formula CHNOClDy
_shelx_space_group_comment
;
The symmetry employed for this shelxl refinement is uniquely defined
by the following loop, which should always be used as a source of
symmetry information in preference to the above space-group names.
They are only intended as comments.
;
_reflns_odcompleteness_completeness 99.98
_reflns_odcompleteness_iscentric 1
_reflns_odcompleteness_theta 27.42
_olex2_refinement_description
;
1. Fixed Uiso
 At 1.2 times of:
  All C(H) groups, All C(H,H) groups
 At 1.5 times of:
  All C(H,H,H) groups, All O(H) groups, All O(H,H) groups
2. Restrained distances
 O18-O19
 0.85 with sigma of 0.01
 O19-H19A
 0.87 with sigma of 0.01
 C91'-O26'
 1.43 with sigma of 0.01
 C92'-C91'
 1.53 with sigma of 0.01
 C91-O26
 1.43 with sigma of 0.01
 C91-C92
 1.53 with sigma of 0.01
 C79A-C21A = C79-C21
 1.54 with sigma of 0.02
 O21-C21 = O21A-C21A
 1.4 with sigma of 0.02
 C79-C21
 1.54 with sigma of 0.02
 Dy4-O19
 2.868868 with sigma of 0.02
 Dy4-H19A
 2.875827 with sigma of 0.02
 C87-H19A
 1.92001 with sigma of 0.02
 H26'-C21 \\sim H26'-C21A
 with sigma of 0.02
 H26'-O21 \\sim H26'-C79A
 with sigma of 0.04
 H26'-C79 \\sim H26'-O21A
 with sigma of 0.04
 O21-C79 \\sim C79A-O21A
 with sigma of 0.04
 Dy2-H1WA \\sim Dy2-H1WB
 with sigma of 0.02
3. Rigid bond restraints
 Dy2, O1W
 with sigma for 1-2 distances of 0.0005 and sigma for 1-3 distances of 0.0005
4. Uiso/Uaniso restraints and constraints
C79 \\sim C79A \\sim C21A \\sim C21 \\sim O21A \\sim O21: within 1.7A with
sigma of 0.01 and sigma for terminal atoms of 0.02 within 1.7A
C92' \\sim C92: within 1.7A with sigma of 0.01 and sigma for terminal atoms of
0.02 within 1.7A
Dy2 \\sim O1W: within 2A with sigma of 0.02 and sigma for terminal atoms of
0.01 within 2A
Uanis(O26) \\sim Ueq, Uanis(O26') \\sim Ueq: with sigma of 0.005 and sigma for
terminal atoms of 0.01
Uanis(O22) \\sim Ueq: with sigma of 0.002 and sigma for terminal atoms of 0.005
5. Others
 Sof(O26')=Sof(H26')=Sof(C91')=Sof(H91C)=Sof(H91D)=Sof(C92')=Sof(H92D)=
 Sof(H92E)=Sof(H92F)=1-FVAR(1)
 Sof(O26)=Sof(H26)=Sof(C91)=Sof(H91A)=Sof(H91B)=Sof(C92)=Sof(H92A)=Sof(H92B)=
 Sof(H92C)=FVAR(1)
 Sof(O21A)=Sof(H21C)=Sof(C21A)=Sof(H21D)=Sof(H21E)=Sof(C79A)=Sof(H79D)=
 Sof(H79E)=Sof(H79F)=1-FVAR(2)
 Sof(O21)=Sof(H21)=Sof(C79)=Sof(H79A)=Sof(H79B)=Sof(H79C)=Sof(C21)=Sof(H21A)=
 Sof(H21B)=FVAR(2)
6.a Riding coordinates:
 O1W(H1WA,H1WB), O22(H22A), O23(H23A)
6.b Rotating group:
 O2W(H2WA,H2WB)
6.c Secondary CH2 refined with riding coordinates:
 C75(H75A,H75B), C77(H77A,H77B), C81(H81A,H81B), C83(H83A,H83B), C85(H85A,
 H85B), C87(H87A,H87B), C91(H91A,H91B), C91'(H91C,H91D), C21(H21A,H21B),
 C21A(H21D,H21E)
6.d Me refined with riding coordinates:
 C78(H78A,H78B,H78C), C82(H82A,H82B,H82C), C84(H84A,H84B,H84C), C86(H86A,H86B,
 H86C), C88(H88A,H88B,H88C), C92(H92A,H92B,H92C), C92'(H92D,H92E,H92F),
 C79(H79A,H79B,H79C), C79A(H79D,H79E,H79F)
6.e Aromatic/amide H refined with riding coordinates:
 C2(H2), C4(H4), C5(H5), C7(H7), C10(H10), C11(H11), C12(H12), C14(H14),
 C16(H16), C17(H17), C19(H19), C22(H22), C23(H23), C24(H24), C28(H28), C29(H29),
  C31(H31), C34(H34), C35(H35), C36(H36), C38(H38), C40(H40), C41(H41),
 C43(H43), C46(H46), C47(H47), C48(H48), C50(H50), C52(H52), C53(H53), C55(H55),
  C58(H58), C59(H59), C60(H60), C62(H62), C64(H64), C65(H65), C67(H67),
 C70(H70), C71(H71), C72(H72), C89(H89)
6.f Idealised Me refined as rotating group:
 C76(H76A,H76B,H76C)
6.g Idealised tetrahedral OH refined as rotating group:
 O20(H20), O24(H24A), O25(H25), O26(H26), O26'(H26'), O21(H21), O21A(H21C)
;
_olex2_submission_special_instructions 'No special instructions were received'
_oxdiff_exptl_absorpt_empirical_details
;
Empirical correction (ABSPACK) includes:
- Absorption correction using spherical harmonics
- Frame scaling
;
_oxdiff_exptl_absorpt_empirical_full_max 1.472
_oxdiff_exptl_absorpt_empirical_full_min 0.651

loop_
_space_group_symop_operation_xyz
'x, y, z'
'-x, -y, -z'

loop_
_atom_site_label
_atom_site_type_symbol
_atom_site_fract_x
_atom_site_fract_y
_atom_site_fract_z
_atom_site_U_iso_or_equiv
_atom_site_adp_type
_atom_site_occupancy
_atom_site_site_symmetry_order
_atom_site_calc_flag
_atom_site_refinement_flags_posn
_atom_site_refinement_flags_adp
_atom_site_refinement_flags_occupancy
_atom_site_disorder_assembly
_atom_site_disorder_group
C1 C -0.09057(19) 0.74831(18) 0.88206(13) 0.0273(6) Uani 1 1 d . . . . .
C2 C -0.1220(2) 0.7740(2) 0.93991(15) 0.0380(7) Uani 1 1 d . . . . .
H2 H -0.113628 0.823032 0.948288 0.046 Uiso 1 1 calc R U . . .
C3 C -0.1645(2) 0.7278(2) 0.98371(15) 0.0404(8) Uani 1 1 d . . . . .
C4 C -0.1811(2) 0.6564(2) 0.97552(14) 0.0348(7) Uani 1 1 d . . . . .
H4 H -0.212137 0.626488 1.006907 0.042 Uiso 1 1 calc R U . . .
C5 C -0.1502(2) 0.63113(19) 0.91949(14) 0.0303(6) Uani 1 1 d . . . . .
H5 H -0.159936 0.582007 0.912278 0.036 Uiso 1 1 calc R U . . .
C6 C -0.10472(19) 0.67486(17) 0.87205(13) 0.0262(6) Uani 1 1 d . . . . .
C7 C -0.07288(19) 0.63994(17) 0.81637(13) 0.0262(6) Uani 1 1 d . . . . .
H7 H -0.091137 0.592865 0.812671 0.031 Uiso 1 1 calc R U . . .
C8 C 0.05931(18) 0.64061(16) 0.68305(12) 0.0217(5) Uani 1 1 d . . . . .
C9 C 0.08898(18) 0.59497(16) 0.63034(13) 0.0229(5) Uani 1 1 d . . . . .
C10 C 0.0621(2) 0.52637(17) 0.62558(14) 0.0290(6) Uani 1 1 d . . . . .
H10 H 0.023615 0.504310 0.656905 0.035 Uiso 1 1 calc R U . . .
C11 C 0.0940(2) 0.49159(19) 0.57320(15) 0.0365(7) Uani 1 1 d . . . . .
H11 H 0.075879 0.444767 0.568625 0.044 Uiso 1 1 calc R U . . .
C12 C 0.1714(2) 0.58590(18) 0.53730(14) 0.0297(6) Uani 1 1 d . . . . .
H12 H 0.210568 0.607361 0.506074 0.036 Uiso 1 1 calc R U . . .
C13 C 0.1611(2) 0.98402(19) 0.91411(15) 0.0319(6) Uani 1 1 d . . . . .
C14 C 0.1352(2) 0.9904(2) 0.97704(16) 0.0387(7) Uani 1 1 d . . . . .
H14 H 0.162165 0.948539 1.010314 0.046 Uiso 1 1 calc R U . . .
C15 C 0.0711(3) 1.0570(2) 0.99041(17) 0.0442(8) Uani 1 1 d . . . . .
C16 C 0.0278(3) 1.1199(2) 0.94495(19) 0.0496(9) Uani 1 1 d . . . . .
H16 H -0.017201 1.165143 0.955877 0.059 Uiso 1 1 calc R U . . .
C17 C 0.0526(2) 1.1140(2) 0.88326(18) 0.0443(8) Uani 1 1 d . . . . .
H17 H 0.023963 1.156373 0.850830 0.053 Uiso 1 1 calc R U . . .
C18 C 0.1191(2) 1.04725(19) 0.86616(15) 0.0341(7) Uani 1 1 d . . . . .
C19 C 0.1429(2) 1.05099(18) 0.80004(15) 0.0317(6) Uani 1 1 d . . . . .
H19 H 0.113056 1.098342 0.772324 0.038 Uiso 1 1 calc R U . . .
C20 C 0.27616(19) 0.96511(16) 0.68551(13) 0.0240(5) Uani 1 1 d . . . . .
C22 C 0.2627(2) 1.05131(18) 0.57571(15) 0.0317(6) Uani 1 1 d . . . . .
H22 H 0.211690 1.091480 0.588136 0.038 Uiso 1 1 calc R U . . .
C23 C 0.2982(2) 1.05785(19) 0.51488(15) 0.0354(7) Uani 1 1 d . . . . .
H23 H 0.270233 1.103678 0.485023 0.043 Uiso 1 1 calc R U . . .
C24 C 0.4067(2) 0.94044(18) 0.53985(14) 0.0305(6) Uani 1 1 d . . . . .
H24 H 0.458689 0.901074 0.527509 0.037 Uiso 1 1 calc R U . . .
C25 C 0.2320(2) 0.63447(16) 1.02098(13) 0.0251(6) Uani 1 1 d . . . . .
C28 C 0.2659(2) 0.6857(2) 1.13364(14) 0.0346(7) Uani 1 1 d . . . . .
H28 H 0.276152 0.703063 1.171508 0.042 Uiso 1 1 calc R U . . .
C29 C 0.3393(2) 0.65848(18) 1.09389(14) 0.0311(6) Uani 1 1 d . . . . .
H29 H 0.401613 0.656688 1.105067 0.037 Uiso 1 1 calc R U . . .
C30 C 0.3253(2) 0.63325(16) 1.03729(13) 0.0250(6) Uani 1 1 d . . . . .
C31 C 0.40781(19) 0.60918(16) 0.99878(13) 0.0244(6) Uani 1 1 d . . . . .
H31 H 0.467494 0.603462 1.016569 0.029 Uiso 1 1 calc R U . . .
C32 C 0.49414(18) 0.56918(15) 0.85664(12) 0.0204(5) Uani 1 1 d . . . . .
C33 C 0.58564(18) 0.54532(15) 0.82332(13) 0.0221(5) Uani 1 1 d . . . . .
C34 C 0.67159(19) 0.53260(17) 0.85221(14) 0.0266(6) Uani 1 1 d . . . . .
H34 H 0.675583 0.541066 0.894340 0.032 Uiso 1 1 calc R U . . .
C35 C 0.7506(2) 0.50714(17) 0.81683(15) 0.0299(6) Uani 1 1 d . . . . .
H35 H 0.810512 0.496124 0.835926 0.036 Uiso 1 1 calc R U . . .
C36 C 0.6617(2) 0.51179(17) 0.73268(14) 0.0283(6) Uani 1 1 d . . . . .
H36 H 0.658064 0.505217 0.690002 0.034 Uiso 1 1 calc R U . . .
C37 C 0.2388(2) 0.80872(17) 0.44813(13) 0.0263(6) Uani 1 1 d . . . . .
C38 C 0.2866(2) 0.77608(19) 0.39683(14) 0.0351(7) Uani 1 1 d . . . . .
H38 H 0.309293 0.719790 0.399859 0.042 Uiso 1 1 calc R U . . .
C39 C 0.3003(3) 0.8257(2) 0.34251(15) 0.0421(8) Uani 1 1 d . . . . .
C40 C 0.2708(3) 0.9075(2) 0.33419(15) 0.0410(8) Uani 1 1 d . . . . .
H40 H 0.281811 0.939994 0.295620 0.049 Uiso 1 1 calc R U . . .
C41 C 0.2244(2) 0.94041(19) 0.38416(14) 0.0323(6) Uani 1 1 d . . . . .
H41 H 0.203082 0.996933 0.379866 0.039 Uiso 1 1 calc R U . . .
C42 C 0.2076(2) 0.89314(17) 0.44139(13) 0.0269(6) Uani 1 1 d . . . . .
C43 C 0.1578(2) 0.93389(17) 0.49036(13) 0.0270(6) Uani 1 1 d . . . . .
H43 H 0.132924 0.990048 0.479539 0.032 Uiso 1 1 calc R U . . .
C44 C 0.07569(18) 0.92482(16) 0.64028(13) 0.0226(5) Uani 1 1 d . . . . .
C45 C 0.01903(19) 0.97732(16) 0.68303(13) 0.0247(6) Uani 1 1 d . . . . .
C46 C -0.0066(2) 1.05952(18) 0.66832(15) 0.0328(7) Uani 1 1 d . . . . .
H46 H 0.010969 1.086824 0.629116 0.039 Uiso 1 1 calc R U . . .
C47 C -0.0585(2) 1.10031(19) 0.71253(16) 0.0391(7) Uani 1 1 d . . . . .
H47 H -0.077281 1.157026 0.702966 0.047 Uiso 1 1 calc R U . . .
C48 C -0.0561(2) 0.98529(18) 0.77867(14) 0.0307(6) Uani 1 1 d . . . . .
H48 H -0.073223 0.958522 0.818246 0.037 Uiso 1 1 calc R U . . .
C49 C 0.64528(19) 0.74543(16) 0.59666(13) 0.0246(6) Uani 1 1 d . . . . .
C50 C 0.6798(2) 0.74168(18) 0.53460(14) 0.0285(6) Uani 1 1 d . . . . .
H50 H 0.641205 0.769731 0.499503 0.034 Uiso 1 1 calc R U . . .
C51 C 0.7689(2) 0.6976(2) 0.52502(14) 0.0345(7) Uani 1 1 d . . . . .
C52 C 0.8302(2) 0.6567(2) 0.57296(16) 0.0409(8) Uani 1 1 d . . . . .
H52 H 0.891687 0.626337 0.564350 0.049 Uiso 1 1 calc R U . . .
C53 C 0.7986(2) 0.6617(2) 0.63376(16) 0.0368(7) Uani 1 1 d . . . . .
H53 H 0.839854 0.635083 0.667869 0.044 Uiso 1 1 calc R U . . .
C54 C 0.70714(19) 0.70497(17) 0.64716(13) 0.0262(6) Uani 1 1 d . . . . .
C55 C 0.68287(19) 0.70599(17) 0.71290(14) 0.0264(6) Uani 1 1 d . . . . .
H55 H 0.732119 0.682831 0.742629 0.032 Uiso 1 1 calc R U . . .
C56 C 0.51618(19) 0.75825(15) 0.82260(13) 0.0225(5) Uani 1 1 d . . . . .
C57 C 0.50610(19) 0.76334(16) 0.89107(13) 0.0240(5) Uani 1 1 d . . . . .
C58 C 0.5798(2) 0.73591(17) 0.93307(14) 0.0297(6) Uani 1 1 d . . . . .
H58 H 0.640209 0.707365 0.920614 0.036 Uiso 1 1 calc R U . . .
C59 C 0.5624(2) 0.75156(18) 0.99385(14) 0.0323(6) Uani 1 1 d . . . . .
H59 H 0.612620 0.734404 1.023274 0.039 Uiso 1 1 calc R U . . .
C60 C 0.4101(2) 0.81209(19) 0.96985(14) 0.0324(6) Uani 1 1 d . . . . .
H60 H 0.348961 0.837910 0.983125 0.039 Uiso 1 1 calc R U . . .
C61 C 0.4902(2) 0.44852(17) 0.60481(13) 0.0260(6) Uani 1 1 d . . . . .
C62 C 0.5634(2) 0.43468(17) 0.55974(13) 0.0291(6) Uani 1 1 d . . . . .
H62 H 0.617936 0.453402 0.562344 0.035 Uiso 1 1 calc R U . . .
C63 C 0.5556(2) 0.39434(19) 0.51236(14) 0.0328(7) Uani 1 1 d . . . . .
C64 C 0.4807(2) 0.3631(2) 0.50568(16) 0.0395(8) Uani 1 1 d . . . . .
H64 H 0.478227 0.334637 0.472349 0.047 Uiso 1 1 calc R U . . .
C65 C 0.4090(2) 0.3753(2) 0.55018(15) 0.0388(7) Uani 1 1 d . . . . .
H65 H 0.356318 0.354198 0.547389 0.047 Uiso 1 1 calc R U . . .
C66 C 0.4115(2) 0.41781(18) 0.59928(14) 0.0295(6) Uani 1 1 d . . . . .
C67 C 0.3322(2) 0.42552(17) 0.64242(14) 0.0284(6) Uani 1 1 d . . . . .
H67 H 0.286161 0.398098 0.636685 0.034 Uiso 1 1 calc R U . . .
C68 C 0.22619(18) 0.49547(15) 0.77123(12) 0.0215(5) Uani 1 1 d . . . . .
C69 C 0.15061(18) 0.48339(16) 0.81830(13) 0.0242(6) Uani 1 1 d . . . . .
C70 C 0.0907(2) 0.43582(19) 0.81226(15) 0.0345(7) Uani 1 1 d . . . . .
H70 H 0.093350 0.410915 0.776162 0.041 Uiso 1 1 calc R U . . .
C71 C 0.0278(2) 0.4262(2) 0.86016(16) 0.0376(7) Uani 1 1 d . . . . .
H71 H -0.012921 0.392990 0.857008 0.045 Uiso 1 1 calc R U . . .
C72 C 0.07964(19) 0.50663(18) 0.91306(14) 0.0287(6) Uani 1 1 d . . . . .
H72 H 0.075167 0.532623 0.948716 0.034 Uiso 1 1 calc R U . . .
C73 C 0.19920(18) 0.74875(15) 0.82553(12) 0.0197(5) Uani 1 1 d . . . . .
C74 C 0.35287(18) 0.70069(15) 0.65770(12) 0.0199(5) Uani 1 1 d . . . . .
C75 C 0.3402(4) 1.1071(3) 0.9002(3) 0.0832(16) Uani 1 1 d . . . . .
H75A H 0.277249 1.106052 0.886545 0.100 Uiso 1 1 calc R U . . .
H75B H 0.339425 1.163404 0.900840 0.100 Uiso 1 1 calc R U . . .
C76 C 0.3585(5) 1.0600(5) 0.9656(3) 0.123(3) Uani 1 1 d . . . . .
H76A H 0.356599 1.004624 0.965594 0.184 Uiso 1 1 calc R U . . .
H76B H 0.310150 1.083744 0.994693 0.184 Uiso 1 1 calc R U . . .
H76C H 0.420710 1.060746 0.979350 0.184 Uiso 1 1 calc R U . . .
C77 C 0.6400(4) 1.1278(3) 0.8502(2) 0.0660(12) Uani 1 1 d . . . . .
H77A H 0.628253 1.185878 0.834279 0.079 Uiso 1 1 calc R U . . .
H77B H 0.642113 1.100836 0.813148 0.079 Uiso 1 1 calc R U . . .
C78 C 0.7300(4) 1.1002(3) 0.8805(3) 0.0856(16) Uani 1 1 d . . . . .
H78A H 0.779051 1.111878 0.850259 0.128 Uiso 1 1 calc R U . . .
H78B H 0.729350 1.127611 0.916581 0.128 Uiso 1 1 calc R U . . .
H78C H 0.743229 1.042448 0.895420 0.128 Uiso 1 1 calc R U . . .
C80 C 0.30471(19) 0.98330(16) 0.61809(13) 0.0250(6) Uani 1 1 d . . . . .
C81 C 0.7203(3) 0.8778(3) 0.8061(2) 0.0689(13) Uani 1 1 d . . . . .
H81A H 0.777832 0.895996 0.809912 0.083 Uiso 1 1 calc R U . . .
H81B H 0.736449 0.818840 0.818202 0.083 Uiso 1 1 calc R U . . .
C82 C 0.6477(4) 0.9133(3) 0.8486(3) 0.0819(15) Uani 1 1 d . . . . .
H82A H 0.670687 0.897533 0.892186 0.123 Uiso 1 1 calc R U . . .
H82B H 0.632484 0.971657 0.836999 0.123 Uiso 1 1 calc R U . . .
H82C H 0.591152 0.894597 0.845279 0.123 Uiso 1 1 calc R U . . .
C83 C 0.4960(3) 1.1163(3) 0.6112(2) 0.0646(12) Uani 1 1 d . . . . .
H83A H 0.450739 1.146205 0.577390 0.078 Uiso 1 1 calc R U . . .
H83B H 0.555053 1.133767 0.602889 0.078 Uiso 1 1 calc R U . . .
C84 C 0.4568(5) 1.1335(4) 0.6728(3) 0.117(2) Uani 1 1 d . . . . .
H84A H 0.444120 1.191002 0.673048 0.175 Uiso 1 1 calc R U . . .
H84B H 0.398017 1.116663 0.680608 0.175 Uiso 1 1 calc R U . . .
H84C H 0.502092 1.104254 0.706048 0.175 Uiso 1 1 calc R U . . .
C85 C 0.4933(2) 0.33887(18) 0.77591(16) 0.0385(7) Uani 1 1 d . . . . .
H85A H 0.555413 0.312770 0.795693 0.046 Uiso 1 1 calc R U . . .
H85B H 0.501817 0.343446 0.729462 0.046 Uiso 1 1 calc R U . . .
C86 C 0.4267(3) 0.2883(2) 0.7976(2) 0.0628(11) Uani 1 1 d . . . . .
H86A H 0.451752 0.235294 0.785881 0.094 Uiso 1 1 calc R U . . .
H86B H 0.419048 0.282755 0.843640 0.094 Uiso 1 1 calc R U . . .
H86C H 0.365478 0.313417 0.777441 0.094 Uiso 1 1 calc R U . . .
C87 C -0.0352(2) 0.8171(2) 0.50602(15) 0.0377(7) Uani 1 1 d D . . . .
H87A H -0.026785 0.870684 0.487537 0.045 Uiso 1 1 calc R U . . .
H87B H -0.103347 0.822267 0.514143 0.045 Uiso 1 1 calc R U . . .
C88 C -0.0007(3) 0.7615(2) 0.46051(16) 0.0452(8) Uani 1 1 d . . . . .
H88A H -0.035857 0.781904 0.420952 0.068 Uiso 1 1 calc R U . . .
H88B H 0.066467 0.757037 0.451963 0.068 Uiso 1 1 calc R U . . .
H88C H -0.009998 0.708680 0.478536 0.068 Uiso 1 1 calc R U . . .
C89 C 0.1579(2) 0.66227(18) 1.06202(14) 0.0301(6) Uani 1 1 d . . . . .
H89 H 0.094956 0.664195 1.052313 0.036 Uiso 1 1 calc R U . . .
C90 C 0.1765(2) 0.68642(19) 1.11571(15) 0.0341(7) Uani 1 1 d . . . . .
Cl1 Cl -0.11828(5) 0.83454(4) 0.67349(3) 0.03072(15) Uani 1 1 d . . . . .
Cl2 Cl 0.35707(5) 0.42977(4) 0.91924(3) 0.02813(14) Uani 1 1 d . . . . .
Dy1 Dy 0.03345(2) 0.78872(2) 0.75422(2) 0.01953(3) Uani 1 1 d . . . . .
Dy2 Dy 0.29825(2) 0.86557(2) 0.82535(2) 0.02154(3) Uani 1 1 d D U . . .
Dy3 Dy 0.27580(2) 0.58729(2) 0.87960(2) 0.01847(3) Uani 1 1 d . . . . .
Dy4 Dy 0.17596(2) 0.75746(2) 0.59702(2) 0.01919(3) Uani 1 1 d D . . . .
Dy5 Dy 0.45360(2) 0.80901(2) 0.67929(2) 0.01969(3) Uani 1 1 d . . . . .
Dy6 Dy 0.41501(2) 0.54352(2) 0.72434(2) 0.01856(3) Uani 1 1 d . . . . .
F1 F -0.19352(19) 0.75359(15) 1.03916(10) 0.0654(7) Uani 1 1 d . . . . .
F2 F 0.04891(16) 1.06137(14) 1.05210(10) 0.0561(6) Uani 1 1 d . . . . .
F3 F 0.10310(14) 0.71258(13) 1.15449(9) 0.0468(5) Uani 1 1 d . . . . .
F4 F 0.3464(2) 0.79120(14) 0.29405(10) 0.0686(7) Uani 1 1 d . . . . .
F5 F 0.79893(14) 0.69423(14) 0.46410(9) 0.0484(5) Uani 1 1 d . . . . .
F6 F 0.62487(13) 0.38584(12) 0.46794(9) 0.0419(4) Uani 1 1 d . . . . .
N1 N -0.02200(15) 0.66649(13) 0.77111(10) 0.0226(5) Uani 1 1 d . . . . .
N2 N 0.00089(16) 0.61678(14) 0.72463(11) 0.0249(5) Uani 1 1 d . . . . .
N3 N 0.14440(16) 0.62506(14) 0.58580(11) 0.0244(5) Uani 1 1 d . . . . .
N4 N 0.14936(19) 0.52040(16) 0.52829(13) 0.0366(6) Uani 1 1 d . . . . .
N5 N 0.20137(17) 0.99581(14) 0.77473(11) 0.0276(5) Uani 1 1 d . . . . .
N6 N 0.21563(16) 1.02053(14) 0.70938(11) 0.0279(5) Uani 1 1 d . . . . .
N7 N 0.37748(16) 0.92789(14) 0.59926(11) 0.0246(5) Uani 1 1 d . . . . .
N8 N 0.37033(18) 1.00280(16) 0.49580(12) 0.0330(6) Uani 1 1 d . . . . .
N9 N 0.40657(15) 0.59485(13) 0.94202(10) 0.0214(4) Uani 1 1 d . . . . .
N10 N 0.49785(15) 0.57537(13) 0.91540(10) 0.0220(5) Uani 1 1 d . . . . .
N11 N 0.58012(16) 0.53499(13) 0.76319(11) 0.0234(5) Uani 1 1 d . . . . .
N12 N 0.74747(17) 0.49706(15) 0.75650(12) 0.0314(5) Uani 1 1 d . . . . .
N13 N 0.14370(16) 0.90134(14) 0.54762(11) 0.0246(5) Uani 1 1 d . . . . .
N14 N 0.09133(17) 0.95843(14) 0.58345(11) 0.0267(5) Uani 1 1 d . . . . .
N15 N -0.00633(16) 0.93937(14) 0.73910(11) 0.0247(5) Uani 1 1 d . . . . .
N16 N -0.08402(19) 1.06422(16) 0.76848(13) 0.0376(6) Uani 1 1 d . . . . .
N17 N 0.60031(16) 0.73548(13) 0.73529(10) 0.0230(5) Uani 1 1 d . . . . .
N18 N 0.59996(16) 0.72944(14) 0.80169(11) 0.0245(5) Uani 1 1 d . . . . .
N19 N 0.42012(16) 0.80152(14) 0.90976(11) 0.0257(5) Uani 1 1 d . . . . .
N20 N 0.47742(19) 0.79003(16) 1.01295(11) 0.0338(6) Uani 1 1 d . . . . .
N21 N 0.31782(15) 0.46615(14) 0.68806(10) 0.0232(5) Uani 1 1 d . . . . .
N25 N 0.23797(16) 0.45553(14) 0.72515(11) 0.0252(5) Uani 1 1 d . . . . .
N23 N 0.14492(15) 0.51926(14) 0.86926(11) 0.0234(5) Uani 1 1 d . . . . .
N24 N 0.02034(17) 0.46106(16) 0.91140(12) 0.0347(6) Uani 1 1 d . . . . .
O1 O -0.05139(14) 0.79354(12) 0.83938(9) 0.0289(4) Uani 1 1 d . . . . .
O1W O 0.40588(14) 0.95301(13) 0.81379(10) 0.0331(4) Uani 1 1 d . U . . .
H1WA H 0.407037 0.994918 0.827987 0.050 Uiso 1 1 d DR U . . .
H1WB H 0.455257 0.943778 0.790937 0.050 Uiso 1 1 d DR U . . .
O2 O 0.09383(12) 0.70206(11) 0.68243(8) 0.0211(4) Uani 1 1 d . . . . .
O2W O 0.51732(14) 0.91382(12) 0.70299(10) 0.0299(4) Uani 1 1 d . . . . .
H2WA H 0.515078 0.949308 0.670127 0.045 Uiso 1 1 d R U . . .
H2WB H 0.575764 0.895388 0.710792 0.045 Uiso 1 1 d R U . . .
O3 O 0.22466(15) 0.92036(13) 0.90172(10) 0.0345(5) Uani 1 1 d . . . . .
O4 O 0.31779(13) 0.89438(11) 0.71575(9) 0.0226(4) Uani 1 1 d . . . . .
O5 O 0.21401(13) 0.60960(13) 0.97033(9) 0.0282(4) Uani 1 1 d . . . . .
O6 O 0.41836(12) 0.57939(11) 0.82343(8) 0.0204(4) Uani 1 1 d . . . . .
O7 O 0.22276(14) 0.76118(11) 0.49987(9) 0.0275(4) Uani 1 1 d . . . . .
O8 O 0.10378(13) 0.84850(10) 0.66323(8) 0.0221(4) Uani 1 1 d . . . . .
O9 O 0.55854(13) 0.78680(12) 0.60546(9) 0.0271(4) Uani 1 1 d . . . . .
O10 O 0.43979(12) 0.78714(11) 0.78864(8) 0.0226(4) Uani 1 1 d . . . . .
O11 O 0.49680(13) 0.48889(12) 0.64954(9) 0.0265(4) Uani 1 1 d . . . . .
O12 O 0.27621(12) 0.54289(11) 0.78237(8) 0.0207(4) Uani 1 1 d . . . . .
O13 O 0.15692(13) 0.69502(11) 0.82058(9) 0.0235(4) Uani 1 1 d . . . . .
O14 O 0.16539(13) 0.82103(11) 0.79775(9) 0.0242(4) Uani 1 1 d . . . . .
O15 O 0.27586(13) 0.73083(11) 0.85585(9) 0.0243(4) Uani 1 1 d . . . . .
O16 O 0.30287(12) 0.65198(11) 0.65619(8) 0.0217(4) Uani 1 1 d . . . . .
O17 O 0.32458(13) 0.77392(11) 0.63087(9) 0.0240(4) Uani 1 1 d . . . . .
O18 O 0.43066(12) 0.67756(11) 0.68799(9) 0.0234(4) Uani 1 1 d D . . . .
O19 O 0.01464(13) 0.78903(12) 0.56433(9) 0.0282(4) Uani 1 1 d D . . . .
H19A H -0.0250(10) 0.800(2) 0.5947(7) 0.042 Uiso 1 1 d D U . . .
O20 O 0.45988(14) 0.41764(11) 0.79190(9) 0.0269(4) Uani 1 1 d . . . . .
H20 H 0.434025 0.414422 0.827802 0.040 Uiso 1 1 calc R U . . .
O22 O 0.4088(3) 1.0768(3) 0.8557(2) 0.1065(13) Uani 1 1 d . U . . .
H22A H 0.457494 1.092468 0.858986 0.160 Uiso 1 1 d R U . . .
O23 O 0.5638(2) 1.1139(2) 0.88984(17) 0.0822(10) Uani 1 1 d . . . . .
H23A H 0.555175 1.143462 0.918587 0.123 Uiso 1 1 d R U . . .
O24 O 0.5141(2) 1.03484(16) 0.61064(13) 0.0565(7) Uani 1 1 d . . . . .
H24A H 0.555288 1.022187 0.583042 0.085 Uiso 1 1 calc R U . . .
O25 O 0.68917(18) 0.89955(19) 0.74213(14) 0.0595(7) Uani 1 1 d . . . . .
H25 H 0.734071 0.883223 0.717929 0.089 Uiso 1 1 calc R U . . .
O26 O -0.1342(4) 0.8080(3) 0.3292(3) 0.0622(18) Uani 0.533(6) 1 d D U P A 1
H26 H -0.165874 0.855381 0.318558 0.093 Uiso 0.533(6) 1 calc R U P A 1
C91 C -0.1864(8) 0.7545(6) 0.3158(4) 0.062(3) Uani 0.533(6) 1 d D . P A 1
H91A H -0.250779 0.769131 0.333775 0.074 Uiso 0.533(6) 1 calc R U P A 1
H91B H -0.155455 0.699260 0.336017 0.074 Uiso 0.533(6) 1 calc R U P A 1
C92 C -0.1920(9) 0.7581(9) 0.2447(4) 0.081(4) Uani 0.533(6) 1 d D U P A 1
H92A H -0.227877 0.721163 0.236437 0.122 Uiso 0.533(6) 1 calc R U P A 1
H92B H -0.223381 0.812658 0.224851 0.122 Uiso 0.533(6) 1 calc R U P A 1
H92C H -0.128202 0.742893 0.227089 0.122 Uiso 0.533(6) 1 calc R U P A 1
O26' O -0.0505(6) 0.7360(6) 0.2705(5) 0.112(4) Uani 0.467(6) 1 d D U P A 2
H26' H -0.000083 0.702110 0.282267 0.168 Uiso 0.467(6) 1 calc R U P A 2
C91' C -0.1263(9) 0.7167(10) 0.3079(6) 0.094(4) Uani 0.467(6) 1 d D . P A 2
H91C H -0.125259 0.731893 0.350031 0.112 Uiso 0.467(6) 1 calc R U P A 2
H91D H -0.119535 0.658340 0.313946 0.112 Uiso 0.467(6) 1 calc R U P A 2
C92' C -0.2190(11) 0.7605(14) 0.2759(12) 0.139(7) Uani 0.467(6) 1 d D U P A 2
H92D H -0.271008 0.746746 0.302202 0.209 Uiso 0.467(6) 1 calc R U P A 2
H92E H -0.225903 0.818310 0.270481 0.209 Uiso 0.467(6) 1 calc R U P A 2
H92F H -0.220190 0.744895 0.234464 0.209 Uiso 0.467(6) 1 calc R U P A 2
O21 O 0.071(2) 0.5845(15) 0.2863(11) 0.052(3) Uani 0.464(9) 1 d D U P B 1
H21 H 0.123115 0.554339 0.278387 0.077 Uiso 0.464(9) 1 calc R U P B 1
C79 C 0.1520(11) 0.6192(9) 0.3667(6) 0.085(4) Uani 0.464(9) 1 d D U P B 1
H79A H 0.160808 0.665158 0.383449 0.128 Uiso 0.464(9) 1 calc R U P B 1
H79B H 0.125492 0.584945 0.399896 0.128 Uiso 0.464(9) 1 calc R U P B 1
H79C H 0.212832 0.588648 0.352596 0.128 Uiso 0.464(9) 1 calc R U P B 1
C21 C 0.0859(7) 0.6481(6) 0.3119(5) 0.066(3) Uani 0.464(9) 1 d D U P B 1
H21A H 0.024878 0.679796 0.326151 0.079 Uiso 0.464(9) 1 calc R U P B 1
H21B H 0.112274 0.683502 0.278821 0.079 Uiso 0.464(9) 1 calc R U P B 1
O21A O 0.077(2) 0.5805(14) 0.3017(9) 0.056(3) Uani 0.536(9) 1 d D U P B 2
H21C H 0.119569 0.553634 0.281007 0.084 Uiso 0.536(9) 1 calc R U P B 2
C21A C 0.1139(7) 0.5890(6) 0.3579(4) 0.063(2) Uani 0.536(9) 1 d D U P B 2
H21D H 0.153799 0.536716 0.377864 0.076 Uiso 0.536(9) 1 calc R U P B 2
H21E H 0.061679 0.605966 0.387604 0.076 Uiso 0.536(9) 1 calc R U P B 2
C79A C 0.1724(8) 0.6503(7) 0.3461(6) 0.071(3) Uani 0.536(9) 1 d D U P B 2
H79D H 0.197326 0.654805 0.386355 0.107 Uiso 0.536(9) 1 calc R U P B 2
H79E H 0.224847 0.633142 0.317342 0.107 Uiso 0.536(9) 1 calc R U P B 2
H79F H 0.132797 0.702340 0.327074 0.107 Uiso 0.536(9) 1 calc R U P B 2

loop_
_atom_site_aniso_label
_atom_site_aniso_U_11
_atom_site_aniso_U_22
_atom_site_aniso_U_33
_atom_site_aniso_U_23
_atom_site_aniso_U_13
_atom_site_aniso_U_12
C1 0.0207(13) 0.0362(16) 0.0229(14) -0.0020(12) 0.0005(10) -0.0056(11)
C2 0.0435(19) 0.0409(18) 0.0322(16) -0.0082(14) 0.0095(14) -0.0162(15)
C3 0.0409(18) 0.054(2) 0.0259(16) -0.0100(14) 0.0099(13) -0.0112(16)
C4 0.0284(15) 0.0433(18) 0.0276(15) 0.0042(13) 0.0078(12) -0.0085(13)
C5 0.0234(14) 0.0352(16) 0.0315(15) -0.0001(12) 0.0013(12) -0.0101(12)
C6 0.0178(13) 0.0323(15) 0.0259(14) -0.0004(11) 0.0015(10) -0.0052(11)
C7 0.0230(13) 0.0290(14) 0.0277(14) -0.0009(11) -0.0002(11) -0.0112(11)
C8 0.0196(12) 0.0222(13) 0.0218(13) 0.0004(10) -0.0040(10) -0.0043(10)
C9 0.0193(13) 0.0235(13) 0.0234(13) -0.0018(11) -0.0033(10) -0.0019(10)
C10 0.0298(15) 0.0280(15) 0.0307(15) -0.0045(12) -0.0012(12) -0.0099(12)
C11 0.0420(18) 0.0323(16) 0.0398(18) -0.0130(14) 0.0005(14) -0.0129(14)
C12 0.0280(15) 0.0346(16) 0.0271(15) -0.0089(12) 0.0029(11) -0.0073(12)
C13 0.0274(15) 0.0352(16) 0.0386(17) -0.0176(13) 0.0081(12) -0.0116(13)
C14 0.0396(18) 0.0446(19) 0.0358(17) -0.0154(15) 0.0070(14) -0.0132(15)
C15 0.0433(19) 0.055(2) 0.044(2) -0.0300(17) 0.0170(16) -0.0196(17)
C16 0.045(2) 0.048(2) 0.058(2) -0.0305(19) 0.0134(17) -0.0049(17)
C17 0.0392(19) 0.0394(19) 0.052(2) -0.0181(16) 0.0039(16) -0.0004(15)
C18 0.0292(15) 0.0342(16) 0.0411(18) -0.0171(14) 0.0046(13) -0.0057(13)
C19 0.0259(15) 0.0289(15) 0.0397(17) -0.0084(13) 0.0005(12) -0.0041(12)
C20 0.0207(13) 0.0246(13) 0.0278(14) -0.0033(11) -0.0011(11) -0.0081(11)
C22 0.0268(15) 0.0271(15) 0.0371(16) -0.0007(12) -0.0002(12) -0.0028(12)
C23 0.0361(17) 0.0321(16) 0.0344(17) 0.0055(13) -0.0037(13) -0.0088(13)
C24 0.0274(15) 0.0321(15) 0.0302(15) -0.0019(12) 0.0012(12) -0.0069(12)
C25 0.0273(14) 0.0251(14) 0.0208(13) 0.0004(11) 0.0006(11) -0.0063(11)
C28 0.0411(18) 0.0427(18) 0.0272(15) -0.0158(13) 0.0055(13) -0.0179(14)
C29 0.0324(16) 0.0383(17) 0.0269(15) -0.0082(12) -0.0001(12) -0.0148(13)
C30 0.0270(14) 0.0260(14) 0.0229(13) -0.0020(11) -0.0003(11) -0.0098(11)
C31 0.0222(13) 0.0289(14) 0.0229(13) -0.0012(11) -0.0025(10) -0.0096(11)
C32 0.0186(12) 0.0180(12) 0.0254(13) -0.0032(10) -0.0024(10) -0.0056(10)
C33 0.0194(13) 0.0198(12) 0.0273(14) -0.0033(10) 0.0001(10) -0.0062(10)
C34 0.0220(13) 0.0278(14) 0.0308(15) -0.0048(12) -0.0016(11) -0.0077(11)
C35 0.0193(13) 0.0298(15) 0.0422(17) -0.0070(13) -0.0010(12) -0.0084(11)
C36 0.0242(14) 0.0308(15) 0.0314(15) -0.0100(12) 0.0047(11) -0.0074(12)
C37 0.0263(14) 0.0307(15) 0.0199(13) 0.0000(11) -0.0013(11) -0.0062(11)
C38 0.0419(18) 0.0316(16) 0.0277(15) -0.0041(12) 0.0046(13) -0.0034(13)
C39 0.051(2) 0.048(2) 0.0227(15) -0.0061(14) 0.0119(14) -0.0073(16)
C40 0.051(2) 0.0403(18) 0.0259(16) 0.0047(13) 0.0080(14) -0.0110(15)
C41 0.0367(16) 0.0309(15) 0.0271(15) 0.0024(12) 0.0010(12) -0.0099(13)
C42 0.0286(14) 0.0286(14) 0.0218(13) 0.0004(11) -0.0018(11) -0.0073(12)
C43 0.0304(15) 0.0237(14) 0.0256(14) -0.0003(11) -0.0017(11) -0.0069(11)
C44 0.0212(13) 0.0216(13) 0.0251(14) -0.0019(11) -0.0028(10) -0.0062(10)
C45 0.0220(13) 0.0253(14) 0.0266(14) -0.0047(11) -0.0030(11) -0.0048(11)
C46 0.0342(16) 0.0260(15) 0.0346(16) -0.0023(12) 0.0030(13) -0.0040(12)
C47 0.0434(19) 0.0250(15) 0.0441(19) -0.0070(14) 0.0020(15) -0.0001(13)
C48 0.0299(15) 0.0333(16) 0.0280(15) -0.0075(12) 0.0028(12) -0.0054(12)
C49 0.0220(13) 0.0218(13) 0.0318(15) -0.0079(11) 0.0030(11) -0.0071(11)
C50 0.0228(14) 0.0340(15) 0.0286(15) -0.0069(12) 0.0006(11) -0.0065(12)
C51 0.0302(16) 0.0461(18) 0.0298(16) -0.0135(14) 0.0096(12) -0.0114(14)
C52 0.0231(15) 0.053(2) 0.0419(19) -0.0140(16) 0.0055(13) 0.0014(14)
C53 0.0223(15) 0.0456(19) 0.0382(17) -0.0083(14) -0.0006(12) 0.0000(13)
C54 0.0209(13) 0.0291(14) 0.0288(14) -0.0063(12) -0.0001(11) -0.0058(11)
C55 0.0208(13) 0.0266(14) 0.0304(15) -0.0020(11) -0.0045(11) -0.0046(11)
C56 0.0232(13) 0.0190(12) 0.0256(14) -0.0016(10) -0.0021(10) -0.0068(10)
C57 0.0275(14) 0.0220(13) 0.0239(13) -0.0025(11) -0.0006(11) -0.0097(11)
C58 0.0302(15) 0.0281(15) 0.0280(15) -0.0017(12) -0.0026(12) -0.0042(12)
C59 0.0377(17) 0.0314(15) 0.0273(15) 0.0011(12) -0.0073(12) -0.0105(13)
C60 0.0326(16) 0.0395(17) 0.0279(15) -0.0101(13) 0.0025(12) -0.0116(13)
C61 0.0264(14) 0.0252(14) 0.0240(14) -0.0060(11) -0.0030(11) -0.0004(11)
C62 0.0265(14) 0.0312(15) 0.0265(14) -0.0058(12) -0.0018(11) -0.0006(12)
C63 0.0314(16) 0.0347(16) 0.0263(15) -0.0068(12) 0.0031(12) 0.0026(13)
C64 0.0452(19) 0.0436(19) 0.0349(17) -0.0205(15) 0.0012(14) -0.0115(15)
C65 0.0417(18) 0.0457(19) 0.0365(17) -0.0187(15) 0.0033(14) -0.0168(15)
C66 0.0315(15) 0.0297(15) 0.0280(15) -0.0100(12) 0.0006(12) -0.0059(12)
C67 0.0282(15) 0.0304(15) 0.0303(15) -0.0095(12) -0.0024(12) -0.0107(12)
C68 0.0177(12) 0.0225(13) 0.0228(13) 0.0016(10) -0.0054(10) -0.0049(10)
C69 0.0198(13) 0.0258(14) 0.0261(14) -0.0011(11) -0.0033(10) -0.0060(11)
C70 0.0302(16) 0.0407(17) 0.0387(17) -0.0100(14) 0.0017(13) -0.0180(14)
C71 0.0293(16) 0.0436(18) 0.0454(19) -0.0053(15) 0.0034(14) -0.0214(14)
C72 0.0217(14) 0.0361(16) 0.0268(14) -0.0015(12) 0.0008(11) -0.0072(12)
C73 0.0190(12) 0.0235(13) 0.0163(12) -0.0039(10) 0.0038(9) -0.0052(10)
C74 0.0201(12) 0.0216(13) 0.0176(12) -0.0042(10) 0.0025(10) -0.0043(10)
C75 0.079(4) 0.087(4) 0.094(4) -0.039(3) 0.021(3) -0.029(3)
C76 0.129(6) 0.127(6) 0.115(6) 0.010(5) -0.001(5) -0.059(5)
C77 0.082(3) 0.058(3) 0.058(3) -0.011(2) 0.012(2) -0.019(2)
C78 0.073(3) 0.084(4) 0.091(4) -0.013(3) 0.010(3) -0.007(3)
C80 0.0206(13) 0.0252(14) 0.0296(14) -0.0025(11) -0.0026(11) -0.0076(11)
C81 0.044(2) 0.091(4) 0.069(3) -0.012(3) -0.013(2) -0.010(2)
C82 0.084(4) 0.081(4) 0.088(4) -0.022(3) 0.007(3) -0.030(3)
C83 0.071(3) 0.049(2) 0.073(3) -0.004(2) -0.011(2) -0.016(2)
C84 0.146(6) 0.092(5) 0.126(6) -0.063(4) 0.038(5) -0.032(4)
C85 0.049(2) 0.0274(16) 0.0350(17) -0.0087(13) -0.0077(14) 0.0013(14)
C86 0.083(3) 0.0329(19) 0.077(3) -0.0091(19) -0.008(2) -0.021(2)
C87 0.0340(17) 0.0420(18) 0.0327(17) -0.0016(14) -0.0120(13) -0.0024(14)
C88 0.048(2) 0.054(2) 0.0365(18) -0.0098(16) -0.0093(15) -0.0153(17)
C89 0.0267(15) 0.0349(16) 0.0282(15) -0.0047(12) 0.0032(12) -0.0081(12)
C90 0.0375(17) 0.0334(16) 0.0306(16) -0.0084(13) 0.0123(13) -0.0081(13)
Cl1 0.0225(3) 0.0356(4) 0.0315(4) -0.0048(3) -0.0031(3) -0.0029(3)
Cl2 0.0270(3) 0.0250(3) 0.0297(3) 0.0035(3) -0.0027(3) -0.0066(3)
Dy1 0.01803(6) 0.02161(6) 0.01846(6) -0.00167(5) -0.00006(4) -0.00534(5)
Dy2 0.01978(6) 0.02286(6) 0.02292(6) -0.00528(5) 0.00212(5) -0.00659(5)
Dy3 0.01577(6) 0.02202(6) 0.01752(6) -0.00176(5) -0.00074(4) -0.00553(5)
Dy4 0.01784(6) 0.02085(6) 0.01765(6) -0.00082(4) -0.00082(4) -0.00423(5)
Dy5 0.01732(6) 0.02062(6) 0.02081(6) -0.00332(5) 0.00012(4) -0.00442(5)
Dy6 0.01705(6) 0.02002(6) 0.01873(6) -0.00327(5) -0.00033(4) -0.00486(5)
F1 0.0942(19) 0.0764(16) 0.0374(12) -0.0240(11) 0.0347(12) -0.0401(14)
F2 0.0630(14) 0.0680(15) 0.0475(12) -0.0357(11) 0.0220(10) -0.0222(12)
F3 0.0407(11) 0.0621(13) 0.0420(11) -0.0252(10) 0.0167(9) -0.0132(10)
F4 0.102(2) 0.0552(14) 0.0338(11) -0.0069(10) 0.0337(12) -0.0022(13)
F5 0.0377(11) 0.0714(14) 0.0324(10) -0.0178(10) 0.0096(8) -0.0030(10)
F6 0.0354(10) 0.0538(12) 0.0336(10) -0.0177(9) 0.0071(8) -0.0010(9)
N1 0.0210(11) 0.0251(11) 0.0215(11) -0.0035(9) 0.0001(9) -0.0055(9)
N2 0.0246(12) 0.0269(12) 0.0240(12) -0.0039(9) -0.0004(9) -0.0083(10)
N3 0.0214(11) 0.0263(12) 0.0244(12) -0.0040(9) -0.0032(9) -0.0038(9)
N4 0.0408(15) 0.0385(15) 0.0338(14) -0.0153(12) 0.0041(11) -0.0108(12)
N5 0.0255(12) 0.0283(12) 0.0298(13) -0.0070(10) 0.0043(10) -0.0077(10)
N6 0.0255(12) 0.0242(12) 0.0318(13) -0.0028(10) 0.0023(10) -0.0039(10)
N7 0.0223(11) 0.0252(12) 0.0260(12) -0.0021(9) 0.0014(9) -0.0070(9)
N8 0.0304(13) 0.0370(14) 0.0289(13) 0.0036(11) -0.0002(10) -0.0098(11)
N9 0.0166(10) 0.0253(11) 0.0215(11) -0.0012(9) -0.0013(8) -0.0056(9)
N10 0.0164(10) 0.0266(12) 0.0233(11) -0.0042(9) 0.0013(8) -0.0060(9)
N11 0.0213(11) 0.0243(11) 0.0243(12) -0.0040(9) 0.0015(9) -0.0060(9)
N12 0.0215(12) 0.0321(13) 0.0416(15) -0.0106(11) 0.0054(10) -0.0068(10)
N13 0.0259(12) 0.0248(12) 0.0219(11) -0.0016(9) 0.0002(9) -0.0059(9)
N14 0.0308(13) 0.0232(12) 0.0242(12) -0.0044(9) 0.0027(10) -0.0037(10)
N15 0.0244(12) 0.0255(12) 0.0235(12) -0.0034(9) -0.0008(9) -0.0053(9)
N16 0.0382(15) 0.0328(14) 0.0401(15) -0.0130(12) 0.0045(12) -0.0025(12)
N17 0.0219(11) 0.0241(11) 0.0230(11) -0.0036(9) -0.0004(9) -0.0058(9)
N18 0.0234(12) 0.0275(12) 0.0223(11) -0.0037(9) -0.0008(9) -0.0060(9)
N19 0.0264(12) 0.0290(12) 0.0230(12) -0.0052(10) 0.0006(9) -0.0092(10)
N20 0.0406(15) 0.0386(14) 0.0234(12) -0.0051(11) -0.0029(11) -0.0114(12)
N21 0.0211(11) 0.0260(12) 0.0228(11) -0.0036(9) 0.0000(9) -0.0068(9)
N25 0.0220(11) 0.0307(12) 0.0254(12) -0.0054(10) -0.0002(9) -0.0106(10)
N23 0.0183(11) 0.0264(12) 0.0241(11) -0.0005(9) -0.0008(9) -0.0057(9)
N24 0.0254(13) 0.0425(15) 0.0360(14) -0.0003(12) 0.0041(11) -0.0137(11)
O1 0.0297(11) 0.0308(11) 0.0267(10) -0.0047(8) 0.0081(8) -0.0105(9)
O1W 0.0263(10) 0.0351(11) 0.0382(11) -0.0036(9) 0.0128(9) -0.0129(7)
O2 0.0200(9) 0.0215(9) 0.0218(9) -0.0017(7) -0.0004(7) -0.0063(7)
O2W 0.0253(10) 0.0310(11) 0.0337(11) -0.0024(9) -0.0009(8) -0.0093(8)
O3 0.0336(11) 0.0385(12) 0.0299(11) -0.0112(9) 0.0061(9) -0.0042(9)
O4 0.0208(9) 0.0210(9) 0.0238(9) -0.0023(7) 0.0004(7) -0.0025(7)
O5 0.0220(10) 0.0431(12) 0.0213(10) -0.0068(9) 0.0009(8) -0.0109(9)
O6 0.0173(9) 0.0222(9) 0.0219(9) -0.0040(7) -0.0014(7) -0.0050(7)
O7 0.0330(11) 0.0253(10) 0.0219(10) -0.0020(8) 0.0022(8) -0.0050(8)
O8 0.0233(9) 0.0194(9) 0.0214(9) -0.0004(7) -0.0003(7) -0.0035(7)
O9 0.0205(9) 0.0330(11) 0.0247(10) -0.0042(8) 0.0012(8) -0.0019(8)
O10 0.0195(9) 0.0247(9) 0.0223(9) -0.0023(7) -0.0007(7) -0.0041(7)
O11 0.0248(10) 0.0314(10) 0.0257(10) -0.0112(8) 0.0019(8) -0.0076(8)
O12 0.0181(9) 0.0236(9) 0.0216(9) -0.0032(7) -0.0012(7) -0.0075(7)
O13 0.0223(9) 0.0237(9) 0.0250(10) -0.0015(8) -0.0046(7) -0.0078(8)
O14 0.0218(9) 0.0221(9) 0.0275(10) 0.0009(8) -0.0047(8) -0.0061(8)
O15 0.0208(9) 0.0224(9) 0.0289(10) -0.0005(8) -0.0046(8) -0.0059(8)
O16 0.0203(9) 0.0215(9) 0.0240(9) -0.0026(7) -0.0011(7) -0.0072(7)
O17 0.0205(9) 0.0227(9) 0.0277(10) -0.0001(8) -0.0041(7) -0.0056(7)
O18 0.0195(9) 0.0230(9) 0.0270(10) -0.0005(8) -0.0045(7) -0.0058(7)
O19 0.0224(10) 0.0354(11) 0.0231(10) -0.0027(8) -0.0030(8) -0.0015(8)
O20 0.0311(11) 0.0222(10) 0.0252(10) -0.0036(8) 0.0011(8) -0.0032(8)
O22 0.104(3) 0.116(3) 0.126(3) -0.067(2) 0.026(2) -0.049(2)
O23 0.076(2) 0.103(3) 0.084(2) -0.047(2) 0.0188(18) -0.035(2)
O24 0.075(2) 0.0481(15) 0.0493(16) -0.0052(12) 0.0169(14) -0.0261(14)
O25 0.0367(14) 0.073(2) 0.0654(18) -0.0072(15) -0.0003(13) -0.0101(13)
O26 0.079(4) 0.046(3) 0.055(3) -0.001(2) -0.017(3) -0.005(3)
C91 0.082(8) 0.048(5) 0.057(5) 0.006(4) -0.004(5) -0.027(5)
C92 0.090(8) 0.072(6) 0.101(9) -0.026(6) 0.003(6) -0.049(6)
O26' 0.083(5) 0.114(6) 0.113(6) 0.013(5) 0.023(5) -0.004(5)
C91' 0.075(8) 0.141(13) 0.072(8) -0.042(8) 0.022(7) -0.030(9)
C92' 0.119(14) 0.109(11) 0.186(19) -0.003(15) 0.022(14) -0.041(11)
O21 0.041(5) 0.061(5) 0.059(9) -0.029(6) 0.011(7) -0.015(4)
C79 0.098(9) 0.095(10) 0.066(7) -0.042(6) -0.002(7) -0.009(7)
C21 0.074(5) 0.066(5) 0.064(5) -0.028(4) 0.007(4) -0.018(4)
O21A 0.039(5) 0.081(6) 0.056(8) -0.031(5) 0.018(5) -0.019(4)
C21A 0.069(5) 0.075(5) 0.058(5) -0.027(4) 0.019(4) -0.035(4)
C79A 0.076(6) 0.072(6) 0.086(7) -0.041(5) 0.020(5) -0.038(5)

loop_
_atom_type_symbol
_atom_type_description
_atom_type_scat_dispersion_real
_atom_type_scat_dispersion_imag
_atom_type_scat_source
C C 0.0033 0.0016 'International Tables Vol C Tables 4.2.6.8 and 6.1.1.4'
H H 0.0000 0.0000 'International Tables Vol C Tables 4.2.6.8 and 6.1.1.4'
Cl Cl 0.1484 0.1585 'International Tables Vol C Tables 4.2.6.8 and 6.1.1.4'
Dy Dy -0.1892 4.4098 'International Tables Vol C Tables 4.2.6.8 and 6.1.1.4'
F F 0.0171 0.0103 'International Tables Vol C Tables 4.2.6.8 and 6.1.1.4'
N N 0.0061 0.0033 'International Tables Vol C Tables 4.2.6.8 and 6.1.1.4'
O O 0.0106 0.0060 'International Tables Vol C Tables 4.2.6.8 and 6.1.1.4'

loop_
_geom_angle_atom_site_label_1
_geom_angle_atom_site_label_2
_geom_angle_atom_site_label_3
_geom_angle
_geom_angle_site_symmetry_1
_geom_angle_site_symmetry_3
_geom_angle_publ_flag
C2 C1 C6 118.0(3) . . ?
O1 C1 C2 119.4(3) . . ?
O1 C1 C6 122.6(3) . . ?
C1 C2 H2 120.3 . . ?
C3 C2 C1 119.4(3) . . ?
C3 C2 H2 120.3 . . ?
C2 C3 C4 124.6(3) . . ?
F1 C3 C2 118.3(3) . . ?
F1 C3 C4 117.2(3) . . ?
C3 C4 H4 121.9 . . ?
C5 C4 C3 116.1(3) . . ?
C5 C4 H4 121.9 . . ?
C4 C5 H5 118.6 . . ?
C4 C5 C6 122.9(3) . . ?
C6 C5 H5 118.6 . . ?
C1 C6 C7 123.8(3) . . ?
C5 C6 C1 119.1(3) . . ?
C5 C6 C7 117.1(3) . . ?
C6 C7 H7 116.9 . . ?
N1 C7 C6 126.2(3) . . ?
N1 C7 H7 116.9 . . ?
N2 C8 C9 117.5(2) . . ?
N2 C8 O2 126.1(2) . . ?
O2 C8 C9 116.4(2) . . ?
C10 C9 C8 123.6(2) . . ?
N3 C9 C8 115.5(2) . . ?
N3 C9 C10 120.9(3) . . ?
C9 C10 H10 121.6 . . ?
C11 C10 C9 116.7(3) . . ?
C11 C10 H10 121.6 . . ?
C10 C11 H11 118.3 . . ?
N4 C11 C10 123.4(3) . . ?
N4 C11 H11 118.3 . . ?
N3 C12 H12 116.7 . . ?
N4 C12 H12 116.7 . . ?
N4 C12 N3 126.7(3) . . ?
C14 C13 C18 118.3(3) . . ?
O3 C13 C14 119.4(3) . . ?
O3 C13 C18 122.3(3) . . ?
C13 C14 H14 120.1 . . ?
C15 C14 C13 119.8(3) . . ?
C15 C14 H14 120.1 . . ?
C14 C15 C16 123.7(3) . . ?
F2 C15 C14 117.9(4) . . ?
F2 C15 C16 118.4(3) . . ?
C15 C16 H16 121.6 . . ?
C17 C16 C15 116.8(3) . . ?
C17 C16 H16 121.6 . . ?
C16 C17 H17 118.8 . . ?
C16 C17 C18 122.4(4) . . ?
C18 C17 H17 118.8 . . ?
C13 C18 C17 118.9(3) . . ?
C13 C18 C19 124.4(3) . . ?
C17 C18 C19 116.6(3) . . ?
C18 C19 H19 117.0 . . ?
N5 C19 C18 126.1(3) . . ?
N5 C19 H19 117.0 . . ?
N6 C20 C80 118.2(2) . . ?
N6 C20 O4 126.1(3) . . ?
O4 C20 C80 115.7(2) . . ?
C23 C22 H22 121.5 . . ?
C23 C22 C80 117.0(3) . . ?
C80 C22 H22 121.5 . . ?
C22 C23 H23 118.4 . . ?
N8 C23 C22 123.2(3) . . ?
N8 C23 H23 118.4 . . ?
N7 C24 H24 116.9 . . ?
N7 C24 N8 126.3(3) . . ?
N8 C24 H24 116.9 . . ?
C89 C25 C30 118.1(3) . . ?
O5 C25 C30 122.4(2) . . ?
O5 C25 C89 119.6(3) . . ?
C29 C28 H28 121.6 . . ?
C29 C28 C90 116.8(3) . . ?
C90 C28 H28 121.6 . . ?
C28 C29 H29 118.8 . . ?
C28 C29 C30 122.4(3) . . ?
C30 C29 H29 118.8 . . ?
C25 C30 C31 124.4(2) . . ?
C29 C30 C25 118.9(3) . . ?
C29 C30 C31 116.7(3) . . ?
C30 C31 H31 117.5 . . ?
N9 C31 C30 124.9(2) . . ?
N9 C31 H31 117.5 . . ?
N10 C32 C33 116.7(2) . . ?
N10 C32 O6 127.2(2) . . ?
O6 C32 C33 116.1(2) . . ?
C34 C33 C32 122.7(2) . . ?
N11 C33 C32 115.6(2) . . ?
N11 C33 C34 121.6(2) . . ?
C33 C34 H34 121.7 . . ?
C35 C34 C33 116.6(3) . . ?
C35 C34 H34 121.7 . . ?
C34 C35 H35 118.4 . . ?
N12 C35 C34 123.2(3) . . ?
N12 C35 H35 118.4 . . ?
N11 C36 H36 116.9 . . ?
N12 C36 H36 116.9 . . ?
N12 C36 N11 126.1(3) . . ?
C38 C37 C42 117.9(3) . . ?
O7 C37 C38 119.9(3) . . ?
O7 C37 C42 122.2(3) . . ?
C37 C38 H38 120.2 . . ?
C39 C38 C37 119.6(3) . . ?
C39 C38 H38 120.2 . . ?
C38 C39 C40 124.1(3) . . ?
F4 C39 C38 117.3(3) . . ?
F4 C39 C40 118.5(3) . . ?
C39 C40 H40 121.5 . . ?
C39 C40 C41 116.9(3) . . ?
C41 C40 H40 121.5 . . ?
C40 C41 H41 119.0 . . ?
C40 C41 C42 122.1(3) . . ?
C42 C41 H41 119.0 . . ?
C37 C42 C43 123.2(2) . . ?
C41 C42 C37 119.4(3) . . ?
C41 C42 C43 117.4(3) . . ?
C42 C43 H43 116.9 . . ?
N13 C43 C42 126.1(3) . . ?
N13 C43 H43 116.9 . . ?
N14 C44 C45 117.1(2) . . ?
N14 C44 O8 125.9(2) . . ?
O8 C44 C45 116.9(2) . . ?
C46 C45 C44 123.7(3) . . ?
N15 C45 C44 115.7(2) . . ?
N15 C45 C46 120.6(3) . . ?
C45 C46 H46 121.4 . . ?
C47 C46 C45 117.3(3) . . ?
C47 C46 H46 121.4 . . ?
C46 C47 H47 118.4 . . ?
N16 C47 C46 123.2(3) . . ?
N16 C47 H47 118.4 . . ?
N15 C48 H48 116.7 . . ?
N16 C48 H48 116.7 . . ?
N16 C48 N15 126.7(3) . . ?
C50 C49 C54 117.7(2) . . ?
O9 C49 C50 119.3(3) . . ?
O9 C49 C54 123.0(2) . . ?
C49 C50 H50 120.1 . . ?
C51 C50 C49 119.7(3) . . ?
C51 C50 H50 120.1 . . ?
C50 C51 C52 124.0(3) . . ?
C50 C51 F5 117.9(3) . . ?
F5 C51 C52 118.1(3) . . ?
C51 C52 H52 121.5 . . ?
C53 C52 C51 117.0(3) . . ?
C53 C52 H52 121.5 . . ?
C52 C53 H53 119.0 . . ?
C52 C53 C54 122.1(3) . . ?
C54 C53 H53 119.0 . . ?
C49 C54 C55 123.9(2) . . ?
C53 C54 C49 119.5(3) . . ?
C53 C54 C55 116.6(3) . . ?
C54 C55 H55 117.0 . . ?
N17 C55 C54 126.1(3) . . ?
N17 C55 H55 117.0 . . ?
N18 C56 C57 117.2(2) . . ?
N18 C56 O10 126.2(2) . . ?
O10 C56 C57 116.5(2) . . ?
C58 C57 C56 123.6(3) . . ?
N19 C57 C56 115.5(2) . . ?
N19 C57 C58 120.8(3) . . ?
C57 C58 H58 121.3 . . ?
C59 C58 C57 117.4(3) . . ?
C59 C58 H58 121.3 . . ?
C58 C59 H59 118.8 . . ?
N20 C59 C58 122.5(3) . . ?
N20 C59 H59 118.8 . . ?
N19 C60 H60 116.9 . . ?
N20 C60 H60 116.9 . . ?
N20 C60 N19 126.2(3) . . ?
C62 C61 C66 117.5(3) . . ?
O11 C61 C62 119.8(3) . . ?
O11 C61 C66 122.7(3) . . ?
C61 C62 H62 120.1 . . ?
C63 C62 C61 119.9(3) . . ?
C63 C62 H62 120.1 . . ?
C62 C63 C64 124.3(3) . . ?
F6 C63 C62 118.3(3) . . ?
F6 C63 C64 117.4(3) . . ?
C63 C64 H64 121.8 . . ?
C63 C64 C65 116.3(3) . . ?
C65 C64 H64 121.8 . . ?
C64 C65 H65 118.8 . . ?
C64 C65 C66 122.3(3) . . ?
C66 C65 H65 118.8 . . ?
C61 C66 C67 124.1(3) . . ?
C65 C66 C61 119.6(3) . . ?
C65 C66 C67 116.3(3) . . ?
C66 C67 H67 116.9 . . ?
N21 C67 C66 126.1(3) . . ?
N21 C67 H67 116.9 . . ?
N25 C68 C69 116.9(2) . . ?
N25 C68 O12 126.6(2) . . ?
O12 C68 C69 116.4(2) . . ?
C70 C69 C68 123.0(3) . . ?
N23 C69 C68 116.3(2) . . ?
N23 C69 C70 120.6(3) . . ?
C69 C70 H70 121.3 . . ?
C71 C70 C69 117.3(3) . . ?
C71 C70 H70 121.3 . . ?
C70 C71 H71 118.2 . . ?
N24 C71 C70 123.5(3) . . ?
N24 C71 H71 118.2 . . ?
N23 C72 H72 116.9 . . ?
N24 C72 H72 116.9 . . ?
N24 C72 N23 126.2(3) . . ?
Dy1 C73 Dy3 119.00(9) . . ?
Dy2 C73 Dy1 118.84(9) . . ?
Dy2 C73 Dy3 121.49(9) . . ?
O13 C73 Dy1 59.88(13) . . ?
O13 C73 Dy2 174.86(18) . . ?
O13 C73 Dy3 59.21(13) . . ?
O13 C73 O14 119.5(2) . . ?
O14 C73 Dy1 59.66(13) . . ?
O14 C73 Dy2 59.43(13) . . ?
O14 C73 Dy3 176.68(18) . . ?
O15 C73 Dy1 177.87(18) . . ?
O15 C73 Dy2 60.44(13) . . ?
O15 C73 Dy3 61.43(13) . . ?
O15 C73 O13 120.6(2) . . ?
O15 C73 O14 119.8(2) . . ?
Dy5 C74 Dy4 120.06(9) . . ?
Dy5 C74 Dy6 115.89(9) . . ?
Dy6 C74 Dy4 122.41(9) . . ?
O16 C74 Dy4 61.16(13) . . ?
O16 C74 Dy5 171.60(18) . . ?
O16 C74 Dy6 61.48(13) . . ?
O16 C74 O17 120.5(2) . . ?
O16 C74 O18 120.0(2) . . ?
O17 C74 Dy4 59.32(13) . . ?
O17 C74 Dy5 61.67(13) . . ?
O17 C74 Dy6 176.18(18) . . ?
O18 C74 Dy4 176.31(19) . . ?
O18 C74 Dy5 58.19(13) . . ?
O18 C74 Dy6 58.56(13) . . ?
O18 C74 O17 119.5(2) . . ?
H75A C75 H75B 107.8 . . ?
C76 C75 H75A 109.1 . . ?
C76 C75 H75B 109.1 . . ?
O22 C75 H75A 109.1 . . ?
O22 C75 H75B 109.1 . . ?
O22 C75 C76 112.5(6) . . ?
C75 C76 H76A 109.5 . . ?
C75 C76 H76B 109.5 . . ?
C75 C76 H76C 109.5 . . ?
H76A C76 H76B 109.5 . . ?
H76A C76 H76C 109.5 . . ?
H76B C76 H76C 109.5 . . ?
H77A C77 H77B 107.6 . . ?
C78 C77 H77A 108.7 . . ?
C78 C77 H77B 108.7 . . ?
O23 C77 H77A 108.7 . . ?
O23 C77 H77B 108.7 . . ?
O23 C77 C78 114.2(4) . . ?
C77 C78 H78A 109.5 . . ?
C77 C78 H78B 109.5 . . ?
C77 C78 H78C 109.5 . . ?
H78A C78 H78B 109.5 . . ?
H78A C78 H78C 109.5 . . ?
H78B C78 H78C 109.5 . . ?
C22 C80 C20 125.1(3) . . ?
N7 C80 C20 114.8(2) . . ?
N7 C80 C22 120.1(3) . . ?
H81A C81 H81B 108.0 . . ?
C82 C81 H81A 109.5 . . ?
C82 C81 H81B 109.5 . . ?
O25 C81 H81A 109.5 . . ?
O25 C81 H81B 109.5 . . ?
O25 C81 C82 110.9(4) . . ?
C81 C82 H82A 109.5 . . ?
C81 C82 H82B 109.5 . . ?
C81 C82 H82C 109.5 . . ?
H82A C82 H82B 109.5 . . ?
H82A C82 H82C 109.5 . . ?
H82B C82 H82C 109.5 . . ?
H83A C83 H83B 108.2 . . ?
C84 C83 H83A 109.7 . . ?
C84 C83 H83B 109.7 . . ?
O24 C83 H83A 109.7 . . ?
O24 C83 H83B 109.7 . . ?
O24 C83 C84 109.6(4) . . ?
C83 C84 H84A 109.5 . . ?
C83 C84 H84B 109.5 . . ?
C83 C84 H84C 109.5 . . ?
H84A C84 H84B 109.5 . . ?
H84A C84 H84C 109.5 . . ?
H84B C84 H84C 109.5 . . ?
H85A C85 H85B 107.9 . . ?
C86 C85 H85A 109.3 . . ?
C86 C85 H85B 109.2 . . ?
O20 C85 H85A 109.3 . . ?
O20 C85 H85B 109.3 . . ?
O20 C85 C86 111.8(3) . . ?
C85 C86 H86A 109.5 . . ?
C85 C86 H86B 109.5 . . ?
C85 C86 H86C 109.5 . . ?
H86A C86 H86B 109.5 . . ?
H86A C86 H86C 109.5 . . ?
H86B C86 H86C 109.5 . . ?
H87A C87 H87B 108.0 . . ?
C88 C87 H87A 109.5 . . ?
C88 C87 H87B 109.5 . . ?
O19 C87 H87A 109.5 . . ?
O19 C87 H87B 109.5 . . ?
O19 C87 C88 110.9(3) . . ?
C87 C88 H88A 109.5 . . ?
C87 C88 H88B 109.5 . . ?
C87 C88 H88C 109.5 . . ?
H88A C88 H88B 109.5 . . ?
H88A C88 H88C 109.5 . . ?
H88B C88 H88C 109.5 . . ?
C25 C89 H89 120.1 . . ?
C90 C89 C25 119.8(3) . . ?
C90 C89 H89 120.1 . . ?
C89 C90 C28 124.1(3) . . ?
F3 C90 C28 117.7(3) . . ?
F3 C90 C89 118.2(3) . . ?
C73 Dy1 Dy4 92.13(5) . . ?
Cl1 Dy1 C73 173.82(5) . . ?
Cl1 Dy1 Dy4 82.616(15) . . ?
N1 Dy1 C73 104.93(7) . . ?
N1 Dy1 Cl1 79.14(5) . . ?
N1 Dy1 Dy4 98.09(5) . . ?
N1 Dy1 N15 148.31(7) . . ?
N15 Dy1 C73 100.86(7) . . ?
N15 Dy1 Cl1 76.88(5) . . ?
N15 Dy1 Dy4 99.04(5) . . ?
O1 Dy1 C73 90.78(7) . . ?
O1 Dy1 Cl1 94.81(6) . . ?
O1 Dy1 Dy4 172.96(5) . . ?
O1 Dy1 N1 74.96(7) . . ?
O1 Dy1 N15 86.70(7) . . ?
O1 Dy1 O2 140.05(7) . . ?
O1 Dy1 O8 152.76(7) . . ?
O1 Dy1 O13 86.24(7) . . ?
O1 Dy1 O14 95.15(7) . . ?
O2 Dy1 C73 95.26(7) . . ?
O2 Dy1 Cl1 82.14(5) . . ?
O2 Dy1 Dy4 33.20(4) . . ?
O2 Dy1 N1 65.32(7) . . ?
O2 Dy1 N15 130.29(7) . . ?
O2 Dy1 O8 66.30(6) . . ?
O2 Dy1 O13 81.83(6) . . ?
O2 Dy1 O14 107.87(6) . . ?
O8 Dy1 C73 93.29(7) . . ?
O8 Dy1 Cl1 80.54(5) . . ?
O8 Dy1 Dy4 33.34(4) . . ?
O8 Dy1 N1 129.39(7) . . ?
O8 Dy1 N15 66.08(7) . . ?
O8 Dy1 O13 108.82(6) . . ?
O8 Dy1 O14 77.20(6) . . ?
O13 Dy1 C73 26.99(7) . . ?
O13 Dy1 Cl1 156.06(5) . . ?
O13 Dy1 Dy4 93.47(4) . . ?
O13 Dy1 N1 78.06(7) . . ?
O13 Dy1 N15 127.02(7) . . ?
O14 Dy1 C73 27.15(7) . . ?
O14 Dy1 Cl1 148.92(5) . . ?
O14 Dy1 Dy4 90.35(5) . . ?
O14 Dy1 N1 131.91(7) . . ?
O14 Dy1 N15 74.40(7) . . ?
O14 Dy1 O13 54.14(6) . . ?
C73 Dy2 Dy5 93.87(5) . . ?
N5 Dy2 C73 109.04(8) . . ?
N5 Dy2 Dy5 98.25(5) . . ?
N5 Dy2 N19 142.50(8) . . ?
N19 Dy2 C73 103.27(7) . . ?
N19 Dy2 Dy5 98.06(5) . . ?
O1W Dy2 C73 169.66(7) . . ?
O1W Dy2 Dy5 76.38(5) . . ?
O1W Dy2 N5 76.25(7) . . ?
O1W Dy2 N19 75.15(7) . . ?
O3 Dy2 C73 98.70(8) . . ?
O3 Dy2 Dy5 167.07(6) . . ?
O3 Dy2 N5 74.82(8) . . ?
O3 Dy2 N19 82.05(8) . . ?
O3 Dy2 O1W 91.23(8) . . ?
O3 Dy2 O4 140.01(7) . . ?
O3 Dy2 O10 147.36(7) . . ?
O3 Dy2 O14 93.86(7) . . ?
O3 Dy2 O15 100.04(7) . . ?
O4 Dy2 C73 96.68(7) . . ?
O4 Dy2 Dy5 33.96(4) . . ?
O4 Dy2 N5 65.29(7) . . ?
O4 Dy2 N19 129.44(7) . . ?
O4 Dy2 O1W 77.23(7) . . ?
O4 Dy2 O10 67.02(6) . . ?
O4 Dy2 O14 83.50(6) . . ?
O4 Dy2 O15 109.98(6) . . ?
O10 Dy2 C73 93.78(7) . . ?
O10 Dy2 Dy5 33.22(4) . . ?
O10 Dy2 N5 128.79(7) . . ?
O10 Dy2 N19 65.72(7) . . ?
O10 Dy2 O1W 76.19(7) . . ?
O10 Dy2 O14 110.16(6) . . ?
O10 Dy2 O15 78.34(6) . . ?
O14 Dy2 C73 27.21(7) . . ?
O14 Dy2 Dy5 95.96(5) . . ?
O14 Dy2 N5 81.91(7) . . ?
O14 Dy2 N19 129.39(7) . . ?
O14 Dy2 O1W 155.40(7) . . ?
O14 Dy2 O15 54.10(6) . . ?
O15 Dy2 C73 26.91(7) . . ?
O15 Dy2 Dy5 92.54(5) . . ?
O15 Dy2 N5 135.60(7) . . ?
O15 Dy2 N19 76.86(7) . . ?
O15 Dy2 O1W 147.97(7) . . ?
C73 Dy3 Dy6 91.75(5) . . ?
Cl2 Dy3 C73 173.93(5) . . ?
Cl2 Dy3 Dy6 82.220(15) . . ?
N9 Dy3 C73 102.77(7) . . ?
N9 Dy3 Cl2 78.97(5) . . ?
N9 Dy3 Dy6 98.52(5) . . ?
N9 Dy3 N23 147.56(7) . . ?
N9 Dy3 O15 76.27(7) . . ?
N23 Dy3 C73 104.14(7) . . ?
N23 Dy3 Cl2 76.18(5) . . ?
N23 Dy3 Dy6 98.43(5) . . ?
O5 Dy3 C73 90.64(7) . . ?
O5 Dy3 Cl2 95.43(6) . . ?
O5 Dy3 Dy6 173.54(5) . . ?
O5 Dy3 N9 75.10(7) . . ?
O5 Dy3 N23 86.80(7) . . ?
O5 Dy3 O6 140.57(6) . . ?
O5 Dy3 O12 152.37(7) . . ?
O5 Dy3 O13 93.46(7) . . ?
O5 Dy3 O15 87.16(7) . . ?
O6 Dy3 C73 93.58(7) . . ?
O6 Dy3 Cl2 81.79(5) . . ?
O6 Dy3 Dy6 33.24(4) . . ?
O6 Dy3 N9 65.73(7) . . ?
O6 Dy3 N23 129.57(7) . . ?
O6 Dy3 O12 66.53(6) . . ?
O6 Dy3 O13 107.45(6) . . ?
O6 Dy3 O15 79.66(6) . . ?
O12 Dy3 C73 92.83(7) . . ?
O12 Dy3 Cl2 81.74(5) . . ?
O12 Dy3 Dy6 33.41(4) . . ?
O12 Dy3 N9 130.38(7) . . ?
O12 Dy3 N23 65.78(7) . . ?
O12 Dy3 O13 78.06(6) . . ?
O12 Dy3 O15 107.57(6) . . ?
O13 Dy3 C73 26.83(7) . . ?
O13 Dy3 Cl2 151.80(4) . . ?
O13 Dy3 Dy6 91.38(4) . . ?
O13 Dy3 N9 129.22(7) . . ?
O13 Dy3 N23 77.66(7) . . ?
O13 Dy3 O15 53.55(6) . . ?
O15 Dy3 C73 26.72(7) . . ?
O15 Dy3 Cl2 153.53(4) . . ?
O15 Dy3 Dy6 92.29(4) . . ?
O15 Dy3 N23 130.28(7) . . ?
C74 Dy4 Dy1 94.27(5) . . ?
N3 Dy4 C74 99.65(7) . . ?
N3 Dy4 Dy1 98.11(5) . . ?
N13 Dy4 C74 112.70(7) . . ?
N13 Dy4 Dy1 96.97(5) . . ?
N13 Dy4 N3 142.98(7) . . ?
O2 Dy4 C74 94.28(7) . . ?
O2 Dy4 Dy1 33.10(4) . . ?
O2 Dy4 N3 65.44(7) . . ?
O2 Dy4 N13 126.42(7) . . ?
O2 Dy4 O16 77.39(6) . . ?
O2 Dy4 O17 111.36(6) . . ?
O2 Dy4 O19 73.85(6) . . ?
O7 Dy4 C74 99.34(7) . . ?
O7 Dy4 Dy1 165.49(5) . . ?
O7 Dy4 N3 84.60(7) . . ?
O7 Dy4 N13 73.17(7) . . ?
O7 Dy4 O2 148.81(7) . . ?
O7 Dy4 O8 137.67(7) . . ?
O7 Dy4 O16 103.49(7) . . ?
O7 Dy4 O17 92.48(7) . . ?
O7 Dy4 O19 90.46(7) . . ?
O8 Dy4 C74 97.87(7) . . ?
O8 Dy4 Dy1 33.77(4) . . ?
O8 Dy4 N3 129.80(7) . . ?
O8 Dy4 N13 64.52(7) . . ?
O8 Dy4 O2 66.63(6) . . ?
O8 Dy4 O16 109.03(6) . . ?
O8 Dy4 O17 85.88(6) . . ?
O8 Dy4 O19 79.05(7) . . ?
O16 Dy4 C74 26.61(7) . . ?
O16 Dy4 Dy1 90.93(4) . . ?
O16 Dy4 N3 74.00(6) . . ?
O16 Dy4 N13 139.26(7) . . ?
O17 Dy4 C74 26.88(7) . . ?
O17 Dy4 Dy1 97.47(5) . . ?
O17 Dy4 N3 125.14(7) . . ?
O17 Dy4 N13 85.82(7) . . ?
O17 Dy4 O16 53.48(6) . . ?
O19 Dy4 C74 168.04(7) . . ?
O19 Dy4 Dy1 76.69(5) . . ?
O19 Dy4 N3 74.30(7) . . ?
O19 Dy4 N13 76.62(7) . . ?
O19 Dy4 O16 143.80(6) . . ?
O19 Dy4 O17 160.52(7) . . ?
C74 Dy5 Dy2 92.95(5) . . ?
N7 Dy5 C74 99.78(7) . . ?
N7 Dy5 Dy2 98.21(5) . . ?
N17 Dy5 C74 109.53(7) . . ?
N17 Dy5 Dy2 98.43(5) . . ?
N17 Dy5 N7 145.28(7) . . ?
N17 Dy5 O17 136.26(7) . . ?
O2W Dy5 C74 171.23(7) . . ?
O2W Dy5 Dy2 79.83(5) . . ?
O2W Dy5 N7 76.56(7) . . ?
O2W Dy5 N17 76.70(7) . . ?
O2W Dy5 O17 147.04(6) . . ?
O4 Dy5 C74 92.23(7) . . ?
O4 Dy5 Dy2 33.64(4) . . ?
O4 Dy5 N7 65.18(7) . . ?
O4 Dy5 N17 129.61(7) . . ?
O4 Dy5 O2W 79.00(7) . . ?
O4 Dy5 O17 77.12(6) . . ?
O4 Dy5 O18 109.61(6) . . ?
O9 Dy5 C74 97.15(7) . . ?
O9 Dy5 Dy2 169.32(5) . . ?
O9 Dy5 N7 83.52(7) . . ?
O9 Dy5 N17 74.93(7) . . ?
O9 Dy5 O2W 90.39(7) . . ?
O9 Dy5 O4 148.45(7) . . ?
O9 Dy5 O10 140.28(7) . . ?
O9 Dy5 O17 98.24(7) . . ?
O9 Dy5 O18 91.30(7) . . ?
O10 Dy5 C74 96.69(7) . . ?
O10 Dy5 Dy2 33.92(4) . . ?
O10 Dy5 N7 130.09(7) . . ?
O10 Dy5 N17 65.36(7) . . ?
O10 Dy5 O2W 80.13(7) . . ?
O10 Dy5 O4 67.41(6) . . ?
O10 Dy5 O17 110.63(6) . . ?
O10 Dy5 O18 84.55(6) . . ?
O17 Dy5 C74 27.21(7) . . ?
O17 Dy5 Dy2 92.33(4) . . ?
O17 Dy5 N7 72.94(7) . . ?
O18 Dy5 C74 27.07(7) . . ?
O18 Dy5 Dy2 96.15(5) . . ?
O18 Dy5 N7 125.52(7) . . ?
O18 Dy5 N17 82.48(7) . . ?
O18 Dy5 O2W 157.90(7) . . ?
O18 Dy5 O17 54.16(6) . . ?
C74 Dy6 Dy3 95.14(5) . . ?
N11 Dy6 C74 104.72(7) . . ?
N11 Dy6 Dy3 97.81(5) . . ?
N21 Dy6 C74 106.16(7) . . ?
N21 Dy6 Dy3 98.25(5) . . ?
N21 Dy6 N11 143.55(7) . . ?
N21 Dy6 O16 80.01(7) . . ?
O6 Dy6 C74 96.02(7) . . ?
O6 Dy6 Dy3 33.46(4) . . ?
O6 Dy6 N11 65.17(7) . . ?
O6 Dy6 N21 129.16(7) . . ?
O6 Dy6 O12 67.11(6) . . ?
O6 Dy6 O16 108.96(6) . . ?
O6 Dy6 O18 82.53(6) . . ?
O6 Dy6 O20 77.36(6) . . ?
O11 Dy6 C74 98.71(7) . . ?
O11 Dy6 Dy3 165.84(5) . . ?
O11 Dy6 N11 81.58(7) . . ?
O11 Dy6 N21 75.06(7) . . ?
O11 Dy6 O6 146.11(7) . . ?
O11 Dy6 O12 140.36(7) . . ?
O11 Dy6 O16 97.55(7) . . ?
O11 Dy6 O18 97.34(7) . . ?
O11 Dy6 O20 88.27(7) . . ?
O12 Dy6 C74 96.05(7) . . ?
O12 Dy6 Dy3 33.76(4) . . ?
O12 Dy6 N11 129.34(7) . . ?
O12 Dy6 N21 65.52(7) . . ?
O12 Dy6 O16 80.12(6) . . ?
O12 Dy6 O18 111.74(6) . . ?
O12 Dy6 O20 79.15(6) . . ?
O16 Dy6 C74 26.76(7) . . ?
O16 Dy6 Dy3 93.46(4) . . ?
O16 Dy6 N11 131.23(6) . . ?
O18 Dy6 C74 26.96(7) . . ?
O18 Dy6 Dy3 96.35(5) . . ?
O18 Dy6 N11 77.89(7) . . ?
O18 Dy6 N21 132.10(7) . . ?
O18 Dy6 O16 53.71(6) . . ?
O20 Dy6 C74 172.91(7) . . ?
O20 Dy6 Dy3 77.96(5) . . ?
O20 Dy6 N11 74.94(7) . . ?
O20 Dy6 N21 76.74(7) . . ?
O20 Dy6 O16 153.68(6) . . ?
O20 Dy6 O18 151.12(6) . . ?
C7 N1 Dy1 129.71(19) . . ?
C7 N1 N2 112.5(2) . . ?
N2 N1 Dy1 117.78(15) . . ?
C8 N2 N1 111.1(2) . . ?
C9 N3 Dy4 116.79(17) . . ?
C12 N3 C9 117.0(2) . . ?
C12 N3 Dy4 125.94(19) . . ?
C12 N4 C11 115.2(3) . . ?
C19 N5 Dy2 129.5(2) . . ?
C19 N5 N6 112.2(2) . . ?
N6 N5 Dy2 117.89(16) . . ?
C20 N6 N5 111.1(2) . . ?
C24 N7 C80 118.0(2) . . ?
C24 N7 Dy5 123.62(19) . . ?
C80 N7 Dy5 118.38(18) . . ?
C24 N8 C23 115.5(3) . . ?
C31 N9 Dy3 130.42(18) . . ?
C31 N9 N10 112.1(2) . . ?
N10 N9 Dy3 117.32(15) . . ?
C32 N10 N9 110.9(2) . . ?
C33 N11 Dy6 116.19(17) . . ?
C36 N11 C33 116.7(2) . . ?
C36 N11 Dy6 126.56(18) . . ?
C36 N12 C35 115.7(2) . . ?
C43 N13 Dy4 130.16(19) . . ?
C43 N13 N14 111.6(2) . . ?
N14 N13 Dy4 117.69(16) . . ?
C44 N14 N13 111.1(2) . . ?
C45 N15 Dy1 116.43(17) . . ?
C48 N15 C45 116.8(2) . . ?
C48 N15 Dy1 126.55(19) . . ?
C48 N16 C47 115.3(3) . . ?
C55 N17 Dy5 129.79(19) . . ?
C55 N17 N18 112.5(2) . . ?
N18 N17 Dy5 117.45(15) . . ?
C56 N18 N17 110.9(2) . . ?
C57 N19 Dy2 117.44(17) . . ?
C60 N19 C57 117.2(2) . . ?
C60 N19 Dy2 124.7(2) . . ?
C60 N20 C59 116.0(3) . . ?
C67 N21 Dy6 129.90(19) . . ?
C67 N21 N25 112.0(2) . . ?
N25 N21 Dy6 117.69(16) . . ?
C68 N25 N21 110.9(2) . . ?
C69 N23 Dy3 115.81(17) . . ?
C72 N23 C69 117.1(2) . . ?
C72 N23 Dy3 126.47(19) . . ?
C72 N24 C71 115.3(3) . . ?
C1 O1 Dy1 141.15(18) . . ?
Dy2 O1W H1WA 134.8 . . ?
Dy2 O1W H1WB 120.7 . . ?
H1WA O1W H1WB 104.5 . . ?
C8 O2 Dy1 118.63(16) . . ?
C8 O2 Dy4 124.81(16) . . ?
Dy1 O2 Dy4 113.70(7) . . ?
Dy5 O2W H2WA 109.4 . . ?
Dy5 O2W H2WB 109.4 . . ?
H2WA O2W H2WB 104.5 . . ?
C13 O3 Dy2 142.7(2) . . ?
C20 O4 Dy2 119.11(16) . . ?
C20 O4 Dy5 124.53(17) . . ?
Dy2 O4 Dy5 112.40(7) . . ?
C25 O5 Dy3 140.47(17) . . ?
C32 O6 Dy3 116.86(16) . . ?
C32 O6 Dy6 125.67(16) . . ?
Dy6 O6 Dy3 113.30(7) . . ?
C37 O7 Dy4 144.04(18) . . ?
C44 O8 Dy1 122.17(16) . . ?
C44 O8 Dy4 120.18(16) . . ?
Dy4 O8 Dy1 112.89(7) . . ?
C49 O9 Dy5 141.27(18) . . ?
C56 O10 Dy2 123.68(16) . . ?
C56 O10 Dy5 118.96(16) . . ?
Dy5 O10 Dy2 112.87(7) . . ?
C61 O11 Dy6 141.46(18) . . ?
C68 O12 Dy3 124.05(16) . . ?
C68 O12 Dy6 118.35(16) . . ?
Dy6 O12 Dy3 112.83(7) . . ?
C73 O13 Dy1 93.12(15) . . ?
C73 O13 Dy3 93.96(15) . . ?
Dy3 O13 Dy1 172.05(9) . . ?
C73 O14 Dy1 93.19(15) . . ?
C73 O14 Dy2 93.35(15) . . ?
Dy2 O14 Dy1 171.21(9) . . ?
C73 O15 Dy2 92.65(15) . . ?
C73 O15 Dy3 91.85(15) . . ?
Dy2 O15 Dy3 171.68(9) . . ?
C74 O16 Dy4 92.24(15) . . ?
C74 O16 Dy6 91.76(15) . . ?
Dy6 O16 Dy4 173.27(8) . . ?
C74 O17 Dy4 93.80(15) . . ?
C74 O17 Dy5 91.12(15) . . ?
Dy4 O17 Dy5 167.96(9) . . ?
C74 O18 Dy5 94.74(15) . . ?
C74 O18 Dy6 94.48(15) . . ?
Dy5 O18 Dy6 165.64(9) . . ?
C87 O19 Dy4 136.37(18) . . ?
C87 O19 H19A 107.7(12) . . ?
Dy4 O19 H19A 112.8(12) . . ?
C85 O20 Dy6 129.46(17) . . ?
C85 O20 H20 109.5 . . ?
Dy6 O20 H20 116.2 . . ?
C75 O22 H22A 109.4 . . ?
C77 O23 H23A 109.5 . . ?
C83 O24 H24A 109.5 . . ?
C81 O25 H25 109.5 . . ?
C91 O26 H26 109.5 . . ?
O26 C91 H91A 109.5 . . ?
O26 C91 H91B 109.5 . . ?
O26 C91 C92 110.6(7) . . ?
H91A C91 H91B 108.1 . . ?
C92 C91 H91A 109.5 . . ?
C92 C91 H91B 109.5 . . ?
C91 C92 H92A 109.5 . . ?
C91 C92 H92B 109.5 . . ?
C91 C92 H92C 109.5 . . ?
H92A C92 H92B 109.5 . . ?
H92A C92 H92C 109.5 . . ?
H92B C92 H92C 109.5 . . ?
C91' O26' H26' 109.5 . . ?
O26' C91' H91C 109.6 . . ?
O26' C91' H91D 109.6 . . ?
O26' C91' C92' 110.1(12) . . ?
H91C C91' H91D 108.1 . . ?
C92' C91' H91C 109.6 . . ?
C92' C91' H91D 109.6 . . ?
C91' C92' H92D 109.5 . . ?
C91' C92' H92E 109.5 . . ?
C91' C92' H92F 109.5 . . ?
H92D C92' H92E 109.5 . . ?
H92D C92' H92F 109.5 . . ?
H92E C92' H92F 109.5 . . ?
C21 O21 H21 109.5 . . ?
H79A C79 H79B 109.5 . . ?
H79A C79 H79C 109.5 . . ?
H79B C79 H79C 109.5 . . ?
C21 C79 H79A 109.5 . . ?
C21 C79 H79B 109.5 . . ?
C21 C79 H79C 109.5 . . ?
O21 C21 C79 111.7(13) . . ?
O21 C21 H21A 109.3 . . ?
O21 C21 H21B 109.3 . . ?
C79 C21 H21A 109.3 . . ?
C79 C21 H21B 109.3 . . ?
H21A C21 H21B 107.9 . . ?
C21A O21A H21C 109.5 . . ?
O21A C21A H21D 109.3 . . ?
O21A C21A H21E 109.3 . . ?
O21A C21A C79A 111.5(12) . . ?
H21D C21A H21E 108.0 . . ?
C79A C21A H21D 109.3 . . ?
C79A C21A H21E 109.3 . . ?
C21A C79A H79D 109.5 . . ?
C21A C79A H79E 109.5 . . ?
C21A C79A H79F 109.5 . . ?
H79D C79A H79E 109.5 . . ?
H79D C79A H79F 109.5 . . ?
H79E C79A H79F 109.5 . . ?

loop_
_geom_bond_atom_site_label_1
_geom_bond_atom_site_label_2
_geom_bond_distance
_geom_bond_site_symmetry_2
_geom_bond_publ_flag
C1 C2 1.410(4) . ?
C1 C6 1.413(4) . ?
C1 O1 1.312(3) . ?
C2 H2 0.9500 . ?
C2 C3 1.364(5) . ?
C3 C4 1.381(5) . ?
C3 F1 1.357(4) . ?
C4 H4 0.9500 . ?
C4 C5 1.370(4) . ?
C5 H5 0.9500 . ?
C5 C6 1.410(4) . ?
C6 C7 1.441(4) . ?
C7 H7 0.9500 . ?
C7 N1 1.289(3) . ?
C8 C9 1.484(4) . ?
C8 N2 1.296(3) . ?
C8 O2 1.304(3) . ?
C9 C10 1.383(4) . ?
C9 N3 1.347(4) . ?
C10 H10 0.9500 . ?
C10 C11 1.377(4) . ?
C11 H11 0.9500 . ?
C11 N4 1.342(4) . ?
C12 H12 0.9500 . ?
C12 N3 1.336(4) . ?
C12 N4 1.321(4) . ?
C13 C14 1.400(4) . ?
C13 C18 1.408(5) . ?
C13 O3 1.316(4) . ?
C14 H14 0.9500 . ?
C14 C15 1.363(5) . ?
C15 C16 1.378(6) . ?
C15 F2 1.358(4) . ?
C16 H16 0.9500 . ?
C16 C17 1.370(5) . ?
C17 H17 0.9500 . ?
C17 C18 1.409(4) . ?
C18 C19 1.438(4) . ?
C19 H19 0.9500 . ?
C19 N5 1.296(4) . ?
C20 C80 1.488(4) . ?
C20 N6 1.297(4) . ?
C20 O4 1.305(3) . ?
C22 H22 0.9500 . ?
C22 C23 1.377(4) . ?
C22 C80 1.389(4) . ?
C23 H23 0.9500 . ?
C23 N8 1.338(4) . ?
C24 H24 0.9500 . ?
C24 N7 1.323(4) . ?
C24 N8 1.328(4) . ?
C25 C30 1.427(4) . ?
C25 C89 1.406(4) . ?
C25 O5 1.306(3) . ?
C28 H28 0.9500 . ?
C28 C29 1.378(4) . ?
C28 C90 1.385(5) . ?
C29 H29 0.9500 . ?
C29 C30 1.408(4) . ?
C30 C31 1.443(4) . ?
C31 H31 0.9500 . ?
C31 N9 1.290(3) . ?
C32 C33 1.485(4) . ?
C32 N10 1.291(3) . ?
C32 O6 1.311(3) . ?
C33 C34 1.386(4) . ?
C33 N11 1.345(3) . ?
C34 H34 0.9500 . ?
C34 C35 1.372(4) . ?
C35 H35 0.9500 . ?
C35 N12 1.343(4) . ?
C36 H36 0.9500 . ?
C36 N11 1.338(4) . ?
C36 N12 1.331(4) . ?
C37 C38 1.403(4) . ?
C37 C42 1.418(4) . ?
C37 O7 1.316(3) . ?
C38 H38 0.9500 . ?
C38 C39 1.366(4) . ?
C39 C40 1.371(5) . ?
C39 F4 1.358(4) . ?
C40 H40 0.9500 . ?
C40 C41 1.374(4) . ?
C41 H41 0.9500 . ?
C41 C42 1.404(4) . ?
C42 C43 1.438(4) . ?
C43 H43 0.9500 . ?
C43 N13 1.291(4) . ?
C44 C45 1.486(4) . ?
C44 N14 1.294(3) . ?
C44 O8 1.309(3) . ?
C45 C46 1.377(4) . ?
C45 N15 1.352(4) . ?
C46 H46 0.9500 . ?
C46 C47 1.370(4) . ?
C47 H47 0.9500 . ?
C47 N16 1.338(4) . ?
C48 H48 0.9500 . ?
C48 N15 1.334(4) . ?
C48 N16 1.322(4) . ?
C49 C50 1.407(4) . ?
C49 C54 1.417(4) . ?
C49 O9 1.316(3) . ?
C50 H50 0.9500 . ?
C50 C51 1.363(4) . ?
C51 C52 1.376(5) . ?
C51 F5 1.365(3) . ?
C52 H52 0.9500 . ?
C52 C53 1.372(5) . ?
C53 H53 0.9500 . ?
C53 C54 1.405(4) . ?
C54 C55 1.439(4) . ?
C55 H55 0.9500 . ?
C55 N17 1.293(4) . ?
C56 C57 1.486(4) . ?
C56 N18 1.293(4) . ?
C56 O10 1.309(3) . ?
C57 C58 1.379(4) . ?
C57 N19 1.345(4) . ?
C58 H58 0.9500 . ?
C58 C59 1.378(4) . ?
C59 H59 0.9500 . ?
C59 N20 1.339(4) . ?
C60 H60 0.9500 . ?
C60 N19 1.331(4) . ?
C60 N20 1.326(4) . ?
C61 C62 1.410(4) . ?
C61 C66 1.416(4) . ?
C61 O11 1.313(3) . ?
C62 H62 0.9500 . ?
C62 C63 1.364(4) . ?
C63 C64 1.376(5) . ?
C63 F6 1.355(3) . ?
C64 H64 0.9500 . ?
C64 C65 1.383(5) . ?
C65 H65 0.9500 . ?
C65 C66 1.403(4) . ?
C66 C67 1.442(4) . ?
C67 H67 0.9500 . ?
C67 N21 1.290(4) . ?
C68 C69 1.491(4) . ?
C68 N25 1.291(4) . ?
C68 O12 1.303(3) . ?
C69 C70 1.387(4) . ?
C69 N23 1.345(4) . ?
C70 H70 0.9500 . ?
C70 C71 1.362(4) . ?
C71 H71 0.9500 . ?
C71 N24 1.338(4) . ?
C72 H72 0.9500 . ?
C72 N23 1.339(4) . ?
C72 N24 1.333(4) . ?
C73 Dy1 2.812(3) . ?
C73 Dy2 2.806(3) . ?
C73 Dy3 2.825(3) . ?
C73 O13 1.278(3) . ?
C73 O14 1.285(3) . ?
C73 O15 1.271(3) . ?
C74 Dy4 2.831(3) . ?
C74 Dy5 2.806(3) . ?
C74 Dy6 2.818(3) . ?
C74 O16 1.269(3) . ?
C74 O17 1.283(3) . ?
C74 O18 1.281(3) . ?
C75 H75A 0.9900 . ?
C75 H75B 0.9900 . ?
C75 C76 1.498(8) . ?
C75 O22 1.418(6) . ?
C76 H76A 0.9800 . ?
C76 H76B 0.9800 . ?
C76 H76C 0.9800 . ?
C77 H77A 0.9900 . ?
C77 H77B 0.9900 . ?
C77 C78 1.436(7) . ?
C77 O23 1.415(5) . ?
C78 H78A 0.9800 . ?
C78 H78B 0.9800 . ?
C78 H78C 0.9800 . ?
C80 N7 1.345(4) . ?
C81 H81A 0.9900 . ?
C81 H81B 0.9900 . ?
C81 C82 1.454(7) . ?
C81 O25 1.426(5) . ?
C82 H82A 0.9800 . ?
C82 H82B 0.9800 . ?
C82 H82C 0.9800 . ?
C83 H83A 0.9900 . ?
C83 H83B 0.9900 . ?
C83 C84 1.465(7) . ?
C83 O24 1.389(5) . ?
C84 H84A 0.9800 . ?
C84 H84B 0.9800 . ?
C84 H84C 0.9800 . ?
C85 H85A 0.9900 . ?
C85 H85B 0.9900 . ?
C85 C86 1.489(5) . ?
C85 O20 1.440(3) . ?
C86 H86A 0.9800 . ?
C86 H86B 0.9800 . ?
C86 H86C 0.9800 . ?
C87 H87A 0.9900 . ?
C87 H87B 0.9900 . ?
C87 C88 1.483(5) . ?
C87 O19 1.429(3) . ?
C88 H88A 0.9800 . ?
C88 H88B 0.9800 . ?
C88 H88C 0.9800 . ?
C89 H89 0.9500 . ?
C89 C90 1.361(4) . ?
C90 F3 1.361(3) . ?
Cl1 Dy1 2.7605(7) . ?
Cl2 Dy3 2.7155(7) . ?
Dy1 Dy4 3.92169(17) . ?
Dy1 N1 2.450(2) . ?
Dy1 N15 2.523(2) . ?
Dy1 O1 2.1585(19) . ?
Dy1 O2 2.3389(18) . ?
Dy1 O8 2.3664(18) . ?
Dy1 O13 2.4364(18) . ?
Dy1 O14 2.4310(18) . ?
Dy2 Dy5 3.89824(18) . ?
Dy2 N5 2.458(2) . ?
Dy2 N19 2.519(2) . ?
Dy2 O1W 2.450(2) . ?
Dy2 O3 2.149(2) . ?
Dy2 O4 2.3359(18) . ?
Dy2 O10 2.3608(18) . ?
Dy2 O14 2.4198(18) . ?
Dy2 O15 2.4431(18) . ?
Dy3 Dy6 3.90542(17) . ?
Dy3 N9 2.446(2) . ?
Dy3 N23 2.551(2) . ?
Dy3 O5 2.1610(19) . ?
Dy3 O6 2.3446(17) . ?
Dy3 O12 2.3548(18) . ?
Dy3 O13 2.4329(18) . ?
Dy3 O15 2.4825(18) . ?
Dy4 N3 2.541(2) . ?
Dy4 N13 2.494(2) . ?
Dy4 O2 2.3452(18) . ?
Dy4 O7 2.1561(19) . ?
Dy4 O8 2.3395(18) . ?
Dy4 O16 2.4820(18) . ?
Dy4 O17 2.4404(18) . ?
Dy4 O19 2.4048(19) . ?
Dy5 N7 2.508(2) . ?
Dy5 N17 2.460(2) . ?
Dy5 O2W 2.409(2) . ?
Dy5 O4 2.3551(18) . ?
Dy5 O9 2.1650(19) . ?
Dy5 O10 2.3176(18) . ?
Dy5 O17 2.4703(18) . ?
Dy5 O18 2.3925(18) . ?
Dy6 N11 2.568(2) . ?
Dy6 N21 2.449(2) . ?
Dy6 O6 2.3308(17) . ?
Dy6 O11 2.1652(18) . ?
Dy6 O12 2.3331(17) . ?
Dy6 O16 2.4770(18) . ?
Dy6 O18 2.4114(18) . ?
Dy6 O20 2.3748(19) . ?
N1 N2 1.412(3) . ?
N5 N6 1.414(3) . ?
N9 N10 1.411(3) . ?
N13 N14 1.415(3) . ?
N17 N18 1.411(3) . ?
N21 N25 1.416(3) . ?
O1W H1WA 0.8500 . ?
O1W H1WB 0.8499 . ?
O2W H2WA 0.8504 . ?
O2W H2WB 0.8504 . ?
O19 H19A 0.866(9) . ?
O20 H20 0.8400 . ?
O22 H22A 0.8402 . ?
O23 H23A 0.8599 . ?
O24 H24A 0.8400 . ?
O25 H25 0.8400 . ?
O26 H26 0.8400 . ?
O26 C91 1.430(7) . ?
C91 H91A 0.9900 . ?
C91 H91B 0.9900 . ?
C91 C92 1.523(9) . ?
C92 H92A 0.9800 . ?
C92 H92B 0.9800 . ?
C92 H92C 0.9800 . ?
O26' H26' 0.8400 . ?
O26' C91' 1.415(8) . ?
C91' H91C 0.9900 . ?
C91' H91D 0.9900 . ?
C91' C92' 1.514(10) . ?
C92' H92D 0.9800 . ?
C92' H92E 0.9800 . ?
C92' H92F 0.9800 . ?
O21 H21 0.8400 . ?
O21 C21 1.399(16) . ?
C79 H79A 0.9800 . ?
C79 H79B 0.9800 . ?
C79 H79C 0.9800 . ?
C79 C21 1.496(11) . ?
C21 H21A 0.9900 . ?
C21 H21B 0.9900 . ?
O21A H21C 0.8400 . ?
O21A C21A 1.399(14) . ?
C21A H21D 0.9900 . ?
C21A H21E 0.9900 . ?
C21A C79A 1.524(11) . ?
C79A H79D 0.9800 . ?
C79A H79E 0.9800 . ?
C79A H79F 0.9800 . ?

loop_
_geom_torsion_atom_site_label_1
_geom_torsion_atom_site_label_2
_geom_torsion_atom_site_label_3
_geom_torsion_atom_site_label_4
_geom_torsion
_geom_torsion_site_symmetry_1
_geom_torsion_site_symmetry_2
_geom_torsion_site_symmetry_3
_geom_torsion_site_symmetry_4
_geom_torsion_publ_flag
C1 C2 C3 C4 -1.1(6) . . . . ?
C1 C2 C3 F1 179.6(3) . . . . ?
C1 C6 C7 N1 5.6(5) . . . . ?
C2 C1 C6 C5 0.8(4) . . . . ?
C2 C1 C6 C7 -177.4(3) . . . . ?
C2 C1 O1 Dy1 164.2(2) . . . . ?
C2 C3 C4 C5 1.3(5) . . . . ?
C3 C4 C5 C6 -0.5(5) . . . . ?
C4 C5 C6 C1 -0.5(4) . . . . ?
C4 C5 C6 C7 177.8(3) . . . . ?
C5 C6 C7 N1 -172.6(3) . . . . ?
C6 C1 C2 C3 0.0(5) . . . . ?
C6 C1 O1 Dy1 -17.2(5) . . . . ?
C6 C7 N1 Dy1 -4.8(4) . . . . ?
C6 C7 N1 N2 177.3(3) . . . . ?
C7 N1 N2 C8 -173.8(2) . . . . ?
C8 C9 C10 C11 178.8(3) . . . . ?
C8 C9 N3 C12 -179.2(2) . . . . ?
C8 C9 N3 Dy4 -4.4(3) . . . . ?
C9 C8 N2 N1 -179.0(2) . . . . ?
C9 C8 O2 Dy1 170.68(16) . . . . ?
C9 C8 O2 Dy4 11.1(3) . . . . ?
C9 C10 C11 N4 0.8(5) . . . . ?
C10 C9 N3 C12 0.3(4) . . . . ?
C10 C9 N3 Dy4 175.1(2) . . . . ?
C10 C11 N4 C12 -0.4(5) . . . . ?
C13 C14 C15 C16 0.9(5) . . . . ?
C13 C14 C15 F2 -179.1(3) . . . . ?
C13 C18 C19 N5 4.3(5) . . . . ?
C14 C13 C18 C17 -0.3(5) . . . . ?
C14 C13 C18 C19 176.2(3) . . . . ?
C14 C13 O3 Dy2 178.9(2) . . . . ?
C14 C15 C16 C17 -0.8(6) . . . . ?
C15 C16 C17 C18 0.0(6) . . . . ?
C16 C17 C18 C13 0.5(5) . . . . ?
C16 C17 C18 C19 -176.3(3) . . . . ?
C17 C18 C19 N5 -179.2(3) . . . . ?
C18 C13 C14 C15 -0.4(5) . . . . ?
C18 C13 O3 Dy2 -2.3(5) . . . . ?
C18 C19 N5 Dy2 -1.7(5) . . . . ?
C18 C19 N5 N6 -174.8(3) . . . . ?
C19 N5 N6 C20 178.3(3) . . . . ?
C20 C80 N7 C24 -179.8(2) . . . . ?
C20 C80 N7 Dy5 -1.8(3) . . . . ?
C22 C23 N8 C24 -0.4(5) . . . . ?
C22 C80 N7 C24 -0.1(4) . . . . ?
C22 C80 N7 Dy5 177.9(2) . . . . ?
C23 C22 C80 C20 -179.6(3) . . . . ?
C23 C22 C80 N7 0.7(4) . . . . ?
C25 C30 C31 N9 8.5(4) . . . . ?
C25 C89 C90 C28 0.0(5) . . . . ?
C25 C89 C90 F3 -179.7(3) . . . . ?
C28 C29 C30 C25 -1.2(4) . . . . ?
C28 C29 C30 C31 177.6(3) . . . . ?
C29 C28 C90 C89 0.0(5) . . . . ?
C29 C28 C90 F3 179.6(3) . . . . ?
C29 C30 C31 N9 -170.2(3) . . . . ?
C30 C25 C89 C90 -0.5(4) . . . . ?
C30 C25 O5 Dy3 -20.3(4) . . . . ?
C30 C31 N9 Dy3 -7.1(4) . . . . ?
C30 C31 N9 N10 177.8(2) . . . . ?
C31 N9 N10 C32 -173.6(2) . . . . ?
C32 C33 C34 C35 177.0(2) . . . . ?
C32 C33 N11 C36 -178.6(2) . . . . ?
C32 C33 N11 Dy6 -6.5(3) . . . . ?
C33 C32 N10 N9 -177.4(2) . . . . ?
C33 C32 O6 Dy3 166.11(16) . . . . ?
C33 C32 O6 Dy6 10.7(3) . . . . ?
C33 C34 C35 N12 2.2(4) . . . . ?
C34 C33 N11 C36 0.0(4) . . . . ?
C34 C33 N11 Dy6 172.1(2) . . . . ?
C34 C35 N12 C36 -1.3(4) . . . . ?
C37 C38 C39 C40 0.6(6) . . . . ?
C37 C38 C39 F4 -179.5(3) . . . . ?
C37 C42 C43 N13 7.8(5) . . . . ?
C38 C37 C42 C41 0.8(4) . . . . ?
C38 C37 C42 C43 179.9(3) . . . . ?
C38 C37 O7 Dy4 169.1(2) . . . . ?
C38 C39 C40 C41 -0.1(6) . . . . ?
C39 C40 C41 C42 0.0(5) . . . . ?
C40 C41 C42 C37 -0.4(5) . . . . ?
C40 C41 C42 C43 -179.5(3) . . . . ?
C41 C42 C43 N13 -173.1(3) . . . . ?
C42 C37 C38 C39 -0.9(5) . . . . ?
C42 C37 O7 Dy4 -12.1(5) . . . . ?
C42 C43 N13 Dy4 -8.1(4) . . . . ?
C42 C43 N13 N14 -179.5(3) . . . . ?
C43 N13 N14 C44 178.4(2) . . . . ?
C44 C45 C46 C47 -179.6(3) . . . . ?
C44 C45 N15 C48 179.1(2) . . . . ?
C44 C45 N15 Dy1 -6.0(3) . . . . ?
C45 C44 N14 N13 -178.4(2) . . . . ?
C45 C44 O8 Dy1 18.1(3) . . . . ?
C45 C44 O8 Dy4 171.88(17) . . . . ?
C45 C46 C47 N16 0.6(5) . . . . ?
C46 C45 N15 C48 -0.4(4) . . . . ?
C46 C45 N15 Dy1 174.5(2) . . . . ?
C46 C47 N16 C48 -0.4(5) . . . . ?
C49 C50 C51 C52 -1.5(5) . . . . ?
C49 C50 C51 F5 178.7(3) . . . . ?
C49 C54 C55 N17 8.1(5) . . . . ?
C50 C49 C54 C53 -1.4(4) . . . . ?
C50 C49 C54 C55 177.6(3) . . . . ?
C50 C49 O9 Dy5 170.0(2) . . . . ?
C50 C51 C52 C53 -0.4(5) . . . . ?
C51 C52 C53 C54 1.4(5) . . . . ?
C52 C53 C54 C49 -0.5(5) . . . . ?
C52 C53 C54 C55 -179.6(3) . . . . ?
C53 C54 C55 N17 -172.9(3) . . . . ?
C54 C49 C50 C51 2.4(4) . . . . ?
C54 C49 O9 Dy5 -11.1(4) . . . . ?
C54 C55 N17 Dy5 -4.5(4) . . . . ?
C54 C55 N17 N18 -178.2(3) . . . . ?
C55 N17 N18 C56 -179.0(2) . . . . ?
C56 C57 C58 C59 173.7(3) . . . . ?
C56 C57 N19 C60 -175.5(2) . . . . ?
C56 C57 N19 Dy2 -4.7(3) . . . . ?
C57 C56 N18 N17 -174.2(2) . . . . ?
C57 C56 O10 Dy2 11.5(3) . . . . ?
C57 C56 O10 Dy5 165.97(17) . . . . ?
C57 C58 C59 N20 1.6(4) . . . . ?
C58 C57 N19 C60 0.7(4) . . . . ?
C58 C57 N19 Dy2 171.5(2) . . . . ?
C58 C59 N20 C60 0.3(4) . . . . ?
C61 C62 C63 C64 -1.9(5) . . . . ?
C61 C62 C63 F6 176.5(3) . . . . ?
C61 C66 C67 N21 6.1(5) . . . . ?
C62 C61 C66 C65 0.1(4) . . . . ?
C62 C61 C66 C67 178.6(3) . . . . ?
C62 C61 O11 Dy6 170.8(2) . . . . ?
C62 C63 C64 C65 0.9(5) . . . . ?
C63 C64 C65 C66 0.6(5) . . . . ?
C64 C65 C66 C61 -1.1(5) . . . . ?
C64 C65 C66 C67 -179.7(3) . . . . ?
C65 C66 C67 N21 -175.4(3) . . . . ?
C66 C61 C62 C63 1.3(4) . . . . ?
C66 C61 O11 Dy6 -8.9(5) . . . . ?
C66 C67 N21 Dy6 -1.8(4) . . . . ?
C66 C67 N21 N25 -174.6(3) . . . . ?
C67 N21 N25 C68 178.7(2) . . . . ?
C68 C69 C70 C71 176.6(3) . . . . ?
C68 C69 N23 C72 -177.7(2) . . . . ?
C68 C69 N23 Dy3 -6.3(3) . . . . ?
C69 C68 N25 N21 -173.8(2) . . . . ?
C69 C68 O12 Dy3 13.2(3) . . . . ?
C69 C68 O12 Dy6 166.91(16) . . . . ?
C69 C70 C71 N24 1.1(5) . . . . ?
C70 C69 N23 C72 0.1(4) . . . . ?
C70 C69 N23 Dy3 171.5(2) . . . . ?
C70 C71 N24 C72 -0.2(5) . . . . ?
C80 C20 N6 N5 -175.7(2) . . . . ?
C80 C20 O4 Dy2 170.13(16) . . . . ?
C80 C20 O4 Dy5 14.2(3) . . . . ?
C80 C22 C23 N8 -0.5(5) . . . . ?
C86 C85 O20 Dy6 -115.6(3) . . . . ?
C88 C87 O19 Dy4 59.3(4) . . . . ?
C89 C25 C30 C29 1.0(4) . . . . ?
C89 C25 C30 C31 -177.6(3) . . . . ?
C89 C25 O5 Dy3 160.9(2) . . . . ?
C90 C28 C29 C30 0.6(5) . . . . ?
Dy1 C73 O13 Dy3 176.39(10) . . . . ?
Dy1 C73 O14 Dy2 -174.13(10) . . . . ?
Dy1 N1 N2 C8 8.0(3) . . . . ?
Dy2 C73 O14 Dy1 174.13(10) . . . . ?
Dy2 C73 O15 Dy3 -173.00(10) . . . . ?
Dy2 N5 N6 C20 4.3(3) . . . . ?
Dy3 C73 O13 Dy1 -176.39(10) . . . . ?
Dy3 C73 O15 Dy2 173.00(10) . . . . ?
Dy3 N9 N10 C32 10.6(3) . . . . ?
Dy4 C74 O16 Dy6 -174.58(9) . . . . ?
Dy4 C74 O17 Dy5 169.01(10) . . . . ?
Dy4 N13 N14 C44 5.9(3) . . . . ?
Dy5 C74 O17 Dy4 -169.01(10) . . . . ?
Dy5 C74 O18 Dy6 168.99(11) . . . . ?
Dy5 N17 N18 C56 6.5(3) . . . . ?
Dy6 C74 O16 Dy4 174.58(9) . . . . ?
Dy6 C74 O18 Dy5 -168.99(11) . . . . ?
Dy6 N21 N25 C68 5.0(3) . . . . ?
F1 C3 C4 C5 -179.3(3) . . . . ?
F2 C15 C16 C17 179.2(3) . . . . ?
F4 C39 C40 C41 -180.0(3) . . . . ?
F5 C51 C52 C53 179.4(3) . . . . ?
F6 C63 C64 C65 -177.5(3) . . . . ?
N2 C8 C9 C10 -4.0(4) . . . . ?
N2 C8 C9 N3 175.5(2) . . . . ?
N2 C8 O2 Dy1 -8.2(3) . . . . ?
N2 C8 O2 Dy4 -167.8(2) . . . . ?
N3 C9 C10 C11 -0.6(4) . . . . ?
N3 C12 N4 C11 0.0(5) . . . . ?
N4 C12 N3 C9 0.1(4) . . . . ?
N4 C12 N3 Dy4 -174.3(2) . . . . ?
N6 C20 C80 C22 -9.1(4) . . . . ?
N6 C20 C80 N7 170.6(2) . . . . ?
N6 C20 O4 Dy2 -7.5(4) . . . . ?
N6 C20 O4 Dy5 -163.4(2) . . . . ?
N7 C24 N8 C23 1.1(5) . . . . ?
N8 C24 N7 C80 -0.8(4) . . . . ?
N8 C24 N7 Dy5 -178.7(2) . . . . ?
N10 C32 C33 C34 -2.1(4) . . . . ?
N10 C32 C33 N11 176.5(2) . . . . ?
N10 C32 O6 Dy3 -11.8(3) . . . . ?
N10 C32 O6 Dy6 -167.2(2) . . . . ?
N11 C33 C34 C35 -1.5(4) . . . . ?
N11 C36 N12 C35 -0.3(4) . . . . ?
N12 C36 N11 C33 0.9(4) . . . . ?
N12 C36 N11 Dy6 -170.2(2) . . . . ?
N14 C44 C45 C46 -8.7(4) . . . . ?
N14 C44 C45 N15 171.8(2) . . . . ?
N14 C44 O8 Dy1 -160.6(2) . . . . ?
N14 C44 O8 Dy4 -6.8(4) . . . . ?
N15 C45 C46 C47 -0.2(4) . . . . ?
N15 C48 N16 C47 -0.3(5) . . . . ?
N16 C48 N15 C45 0.7(4) . . . . ?
N16 C48 N15 Dy1 -173.7(2) . . . . ?
N18 C56 C57 C58 -3.0(4) . . . . ?
N18 C56 C57 N19 173.0(2) . . . . ?
N18 C56 O10 Dy2 -164.9(2) . . . . ?
N18 C56 O10 Dy5 -10.4(3) . . . . ?
N19 C57 C58 C59 -2.1(4) . . . . ?
N19 C60 N20 C59 -2.0(5) . . . . ?
N20 C60 N19 C57 1.5(5) . . . . ?
N20 C60 N19 Dy2 -168.6(2) . . . . ?
N25 C68 C69 C70 -3.9(4) . . . . ?
N25 C68 C69 N23 173.8(2) . . . . ?
N25 C68 O12 Dy3 -163.8(2) . . . . ?
N25 C68 O12 Dy6 -10.0(3) . . . . ?
N23 C69 C70 C71 -1.1(4) . . . . ?
N23 C72 N24 C71 -0.8(4) . . . . ?
N24 C72 N23 C69 0.9(4) . . . . ?
N24 C72 N23 Dy3 -169.4(2) . . . . ?
O1 C1 C2 C3 178.6(3) . . . . ?
O1 C1 C6 C5 -177.9(3) . . . . ?
O1 C1 C6 C7 3.9(4) . . . . ?
O2 C8 C9 C10 177.0(2) . . . . ?
O2 C8 C9 N3 -3.5(3) . . . . ?
O2 C8 N2 N1 -0.2(4) . . . . ?
O3 C13 C14 C15 178.5(3) . . . . ?
O3 C13 C18 C17 -179.1(3) . . . . ?
O3 C13 C18 C19 -2.6(5) . . . . ?
O4 C20 C80 C22 173.1(3) . . . . ?
O4 C20 C80 N7 -7.3(3) . . . . ?
O4 C20 N6 N5 1.9(4) . . . . ?
O5 C25 C30 C29 -177.8(3) . . . . ?
O5 C25 C30 C31 3.6(4) . . . . ?
O5 C25 C89 C90 178.4(3) . . . . ?
O6 C32 C33 C34 179.8(2) . . . . ?
O6 C32 C33 N11 -1.6(3) . . . . ?
O6 C32 N10 N9 0.4(4) . . . . ?
O7 C37 C38 C39 177.9(3) . . . . ?
O7 C37 C42 C41 -178.0(3) . . . . ?
O7 C37 C42 C43 1.1(4) . . . . ?
O8 C44 C45 C46 172.5(3) . . . . ?
O8 C44 C45 N15 -6.9(4) . . . . ?
O8 C44 N14 N13 0.2(4) . . . . ?
O9 C49 C50 C51 -178.7(3) . . . . ?
O9 C49 C54 C53 179.7(3) . . . . ?
O9 C49 C54 C55 -1.3(4) . . . . ?
O10 C56 C57 C58 -179.7(3) . . . . ?
O10 C56 C57 N19 -3.7(3) . . . . ?
O10 C56 N18 N17 2.1(4) . . . . ?
O11 C61 C62 C63 -178.5(3) . . . . ?
O11 C61 C66 C65 179.9(3) . . . . ?
O11 C61 C66 C67 -1.7(5) . . . . ?
O12 C68 C69 C70 178.8(3) . . . . ?
O12 C68 C69 N23 -3.4(3) . . . . ?
O12 C68 N25 N21 3.1(4) . . . . ?
O13 C73 O14 Dy1 0.0(2) . . . . ?
O13 C73 O14 Dy2 -174.2(2) . . . . ?
O13 C73 O15 Dy2 174.2(2) . . . . ?
O13 C73 O15 Dy3 1.2(2) . . . . ?
O14 C73 O13 Dy1 0.0(2) . . . . ?
O14 C73 O13 Dy3 176.4(2) . . . . ?
O14 C73 O15 Dy2 -3.5(2) . . . . ?
O14 C73 O15 Dy3 -176.5(2) . . . . ?
O15 C73 O13 Dy1 -177.6(2) . . . . ?
O15 C73 O13 Dy3 -1.2(2) . . . . ?
O15 C73 O14 Dy1 177.6(2) . . . . ?
O15 C73 O14 Dy2 3.5(2) . . . . ?
O16 C74 O17 Dy4 1.7(2) . . . . ?
O16 C74 O17 Dy5 170.7(2) . . . . ?
O16 C74 O18 Dy5 -170.4(2) . . . . ?
O16 C74 O18 Dy6 -1.4(2) . . . . ?
O17 C74 O16 Dy4 -1.6(2) . . . . ?
O17 C74 O16 Dy6 -176.2(2) . . . . ?
O17 C74 O18 Dy5 7.2(2) . . . . ?
O17 C74 O18 Dy6 176.2(2) . . . . ?
O18 C74 O16 Dy4 176.0(2) . . . . ?
O18 C74 O16 Dy6 1.4(2) . . . . ?
O18 C74 O17 Dy4 -176.0(2) . . . . ?
O18 C74 O17 Dy5 -7.0(2) . . . . ?
